data_7708767
loop_
_publ_author_name
'Fang, Wei-hui'
'Muller, Rosa'
'Jethwa, Rajesh Bharat'
'Riesgo-Gonz\'alez, Victor'
'Li, Ning'
'Pike, Sebastian D.'
'Bond, Andrew David'
'Luo, He-Kuan'
'Zhang, Chen'
'Wright, Dominic S.'

_publ_section_title
;
 Titanium Compounds Containing Naturally Occurring Dye Molecules
;
_journal_name_full 'Dalton Transactions'
_journal_paper_doi 10.1039/D1DT03377H
_journal_year 2021
_chemical_formula_moiety 'C49 H63 Cl2 Eu O15 Ti2'
_chemical_formula_sum 'C49 H63 Cl2 Eu O15 Ti2'
_chemical_formula_weight 1210.65
_space_group_crystal_system triclinic
_space_group_IT_number 2
_space_group_name_Hall '-P 1'
_space_group_name_H-M_alt 'P -1'
_atom_sites_solution_hydrogens mixed
_atom_sites_solution_primary dual
_atom_sites_solution_secondary difmap
_audit_creation_method SHELXL-2018/1
_audit_update_record
;
2019-07-03 deposited with the CCDC.	2021-11-09 downloaded from the CCDC.
;
_cell_angle_alpha 85.4138(12)
_cell_angle_beta 79.8656(12)
_cell_angle_gamma 86.3382(11)
_cell_formula_units_Z 4
_cell_length_a 15.5101(3)
_cell_length_b 15.5865(3)
_cell_length_c 22.8777(5)
_cell_measurement_reflns_used 9988
_cell_measurement_temperature 180(2)
_cell_measurement_theta_max 66.72
_cell_measurement_theta_min 2.85
_cell_volume 5419.93(19)
_computing_cell_refinement 'SAINT (Bruker, 2016)'
_computing_data_collection 'APEX3 (Bruker, 2016)'
_computing_data_reduction SAINT
_computing_molecular_graphics 'Mercury (Macrae et al., 2008)'
_computing_publication_material SHELXL
_computing_structure_refinement 'SHELXL (Sheldrick, 2015)'
_computing_structure_solution 'SHELXT (Sheldrick, 2015)'
_diffrn_ambient_temperature 180(2)
_diffrn_measured_fraction_theta_full 0.982
_diffrn_measured_fraction_theta_max 0.982
_diffrn_measurement_device_type 'Bruker D8-QUEST PHOTON-100'
_diffrn_measurement_method '\w and \f-scans'
_diffrn_radiation_type CuK\a
_diffrn_radiation_wavelength 1.54178
_diffrn_reflns_av_R_equivalents 0.0634
_diffrn_reflns_av_unetI/netI 0.0880
_diffrn_reflns_Laue_measured_fraction_full 0.982
_diffrn_reflns_Laue_measured_fraction_max 0.982
_diffrn_reflns_limit_h_max 11
_diffrn_reflns_limit_h_min -18
_diffrn_reflns_limit_k_max 16
_diffrn_reflns_limit_k_min -18
_diffrn_reflns_limit_l_max 27
_diffrn_reflns_limit_l_min -27
_diffrn_reflns_number 43697
_diffrn_reflns_point_group_measured_fraction_full 0.982
_diffrn_reflns_point_group_measured_fraction_max 0.982
_diffrn_reflns_theta_full 66.830
_diffrn_reflns_theta_max 66.830
_diffrn_reflns_theta_min 2.848
_diffrn_source 'Incoatec I\mS Cu microsource'
_exptl_absorpt_coefficient_mu 12.051
_exptl_absorpt_correction_T_max 0.7528
_exptl_absorpt_correction_T_min 0.3844
_exptl_absorpt_correction_type multi-scan
_exptl_absorpt_process_details 'SADABS (Bruker, 2014)'
_exptl_crystal_colour red
_exptl_crystal_density_diffrn 1.484
_exptl_crystal_description block
_exptl_crystal_F_000 2472
_exptl_crystal_size_max 0.220
_exptl_crystal_size_mid 0.200
_exptl_crystal_size_min 0.160
_refine_diff_density_max 0.921
_refine_diff_density_min -0.686
_refine_diff_density_rms 0.101
_refine_ls_extinction_method none
_refine_ls_goodness_of_fit_ref 1.038
_refine_ls_hydrogen_treatment constr
_refine_ls_matrix_type full
_refine_ls_number_parameters 1271
_refine_ls_number_reflns 18923
_refine_ls_number_restraints 824
_refine_ls_restrained_S_all 1.042
_refine_ls_R_factor_all 0.0995
_refine_ls_R_factor_gt 0.0597
_refine_ls_shift/su_max 0.001
_refine_ls_shift/su_mean 0.000
_refine_ls_structure_factor_coef Fsqd
_refine_ls_weighting_details 'w=1/[\s^2^(Fo^2^)+(0.0510P)^2^+12.1120P] where P=(Fo^2^+2Fc^2^)/3'
_refine_ls_weighting_scheme calc
_refine_ls_wR_factor_gt 0.1277
_refine_ls_wR_factor_ref 0.1466
_reflns_Friedel_coverage 0.000
_reflns_number_gt 12918
_reflns_number_total 18923
_reflns_threshold_expression 'I > 2\s(I)'
_cod_data_source_file d1dt03377h2.cif
_cod_data_source_block 2
_cod_database_code 7708767
_cambridge_user_name 'Weihui Fang'
_cambridge_user_crsid wf250
_cambridge_supervisor_name 'Dominic Wright'
_cambridge_supervisor_crsid dsw1000
_cambridge_crystallographer_name 'Andrew Bond'
_cambridge_crystallographer_crsid adb29
_cambridge_sample_id wf048-1-Eu
_cambridge_data_id DW_B2_0246
_shelx_space_group_comment
;
The symmetry employed for this shelxl refinement is uniquely defined
by the following loop, which should always be used as a source of
symmetry information in preference to the above space-group names.
They are only intended as comments.
;
_shelx_estimated_absorpt_t_min 0.177
_shelx_estimated_absorpt_t_max 0.249

loop_
_space_group_symop_operation_xyz
'x, y, z'
'-x, -y, -z'

loop_
_atom_site_label
_atom_site_type_symbol
_atom_site_fract_x
_atom_site_fract_y
_atom_site_fract_z
_atom_site_U_iso_or_equiv
_atom_site_adp_type
_atom_site_occupancy
_atom_site_site_symmetry_order
_atom_site_calc_flag
_atom_site_refinement_flags_posn
_atom_site_refinement_flags_adp
_atom_site_refinement_flags_occupancy
_atom_site_disorder_assembly
_atom_site_disorder_group
Eu1 Eu 0.47508(3) 0.75580(2) 0.20315(2) 0.02541(11) Uani 1 1 d . . . . .
Eu2 Eu 0.95663(3) 0.27509(3) 0.24238(2) 0.03912(13) Uani 1 1 d . . . . .
Ti1 Ti 0.42629(8) 0.54582(7) 0.17635(5) 0.0310(3) Uani 1 1 d . . . . .
Ti2 Ti 0.59147(8) 0.83714(7) 0.31058(5) 0.0293(3) Uani 1 1 d . . . . .
Ti3 Ti 0.84394(8) 0.30148(8) 0.39117(6) 0.0367(3) Uani 1 1 d . . . . .
Ti4 Ti 1.04567(9) 0.08096(8) 0.16899(6) 0.0431(3) Uani 1 1 d . . . . .
Cl1 Cl 0.31374(12) 0.77361(12) 0.26743(9) 0.0506(5) Uani 1 1 d . . . . .
Cl2 Cl 0.63235(12) 0.73911(11) 0.13162(7) 0.0405(4) Uani 1 1 d . . . . .
Cl3 Cl 0.81375(14) 0.26360(15) 0.19485(10) 0.0658(6) Uani 1 1 d . . . . .
Cl4 Cl 1.10482(14) 0.29928(18) 0.28270(11) 0.0750(7) Uani 1 1 d . . . . .
O1 O 0.5417(3) 0.7267(2) 0.29019(18) 0.0278(10) Uani 1 1 d . U . . .
O2 O 0.4720(3) 0.6104(2) 0.24075(17) 0.0273(10) Uani 1 1 d . U . . .
O3 O 0.4162(3) 0.4506(3) 0.2456(2) 0.0431(13) Uani 1 1 d . U . . .
O4 O 0.5024(4) 0.3844(3) 0.4620(2) 0.0506(14) Uani 1 1 d . U . . .
O5 O 0.6295(3) 0.9533(3) 0.2890(2) 0.0394(12) Uani 1 1 d . U . . .
O6 O 0.5310(3) 0.8762(2) 0.23521(18) 0.0270(10) Uani 1 1 d . U . . .
O7 O 0.4435(3) 0.8777(3) 0.14100(19) 0.0316(10) Uani 1 1 d . U . . .
O8 O 0.5610(4) 1.1892(3) 0.0620(2) 0.0608(16) Uani 1 1 d . U . . .
O9 O 0.5303(3) 0.5075(3) 0.1446(2) 0.0380(11) Uani 1 1 d D U . . .
O10 O 0.3010(3) 0.5851(3) 0.2303(2) 0.0455(13) Uani 1 1 d D U . . .
H1 H 0.304421 0.635993 0.240321 0.068 Uiso 1 1 d R U . . .
O11 O 0.3616(3) 0.4905(3) 0.13517(19) 0.0369(11) Uani 1 1 d D U . . .
O12 O 0.4244(3) 0.6633(3) 0.14208(17) 0.0288(10) Uani 1 1 d D U . . .
O13 O 0.5002(3) 0.8596(3) 0.3651(2) 0.0400(12) Uani 1 1 d D U . . .
O14 O 0.6686(3) 0.8044(3) 0.35815(19) 0.0374(11) Uani 1 1 d D U . . .
O15 O 0.6970(3) 0.7994(3) 0.2402(2) 0.0484(13) Uani 1 1 d D U . . .
H2 H 0.679094 0.782677 0.210176 0.073 Uiso 1 1 d R U . . .
O16 O 0.9686(3) 0.1200(3) 0.2458(2) 0.0387(12) Uani 1 1 d . U . . .
O17 O 0.9114(3) 0.2060(3) 0.3390(2) 0.0406(12) Uani 1 1 d . U . . .
O18 O 0.8535(3) 0.2026(3) 0.4568(2) 0.0446(13) Uani 1 1 d . U . . .
O19 O 0.9146(4) -0.1406(3) 0.4745(3) 0.0668(17) Uani 1 1 d . U . . .
O20 O 1.0999(3) 0.1020(3) 0.0871(2) 0.0475(13) Uani 1 1 d . U . . .
O21 O 1.0364(3) 0.2182(3) 0.1558(2) 0.0414(12) Uani 1 1 d . U . . .
O22 O 0.9965(3) 0.3904(3) 0.1698(2) 0.0457(13) Uani 1 1 d . U . . .
O23 O 1.1633(4) 0.4633(4) -0.0540(3) 0.0690(18) Uani 1 1 d . U . . .
O24 O 0.9771(3) 0.3172(4) 0.4072(2) 0.0580(15) Uani 1 1 d D U . . .
H3 H 1.011090 0.312360 0.374085 0.087 Uiso 1 1 d R U . . .
O25 O 0.7418(3) 0.2699(3) 0.3821(2) 0.0457(13) Uani 1 1 d D U . . .
O26 O 0.8067(3) 0.3798(3) 0.4435(2) 0.0411(12) Uani 1 1 d D U . . .
O27 O 0.8806(3) 0.3652(3) 0.3154(2) 0.0406(12) Uani 1 1 d D U . . .
O28 O 0.9191(4) 0.0951(4) 0.1397(2) 0.0669(17) Uani 1 1 d D U . . .
H4 H 0.891381 0.139417 0.154232 0.100 Uiso 1 1 d R U . . .
O29 O 1.1423(3) 0.0794(3) 0.2014(2) 0.0520(14) Uani 1 1 d D U . . .
O30 O 1.0402(4) -0.0323(3) 0.1673(3) 0.0626(16) Uani 1 1 d D U . . .
C1 C 0.5292(4) 0.6503(4) 0.3216(3) 0.0270(14) Uani 1 1 d . U . . .
C2 C 0.4907(4) 0.5870(4) 0.2939(3) 0.0250(14) Uani 1 1 d . U . . .
C3 C 0.4721(4) 0.5065(4) 0.3241(3) 0.0270(14) Uani 1 1 d . U . . .
C4 C 0.4308(4) 0.4429(4) 0.2973(3) 0.0326(16) Uani 1 1 d . U . . .
C5 C 0.4027(5) 0.3632(4) 0.3336(3) 0.0341(16) Uani 1 1 d . U . . .
C6 C 0.3527(6) 0.3062(5) 0.3103(4) 0.053(2) Uani 1 1 d . U . . .
H6 H 0.337804 0.318415 0.271821 0.064 Uiso 1 1 calc R U . . .
C7 C 0.3261(7) 0.2330(6) 0.3439(4) 0.069(3) Uani 1 1 d . U . . .
H7 H 0.291115 0.195202 0.328682 0.083 Uiso 1 1 calc R U . . .
C8 C 0.3485(6) 0.2124(5) 0.3992(4) 0.062(2) Uani 1 1 d . U . . .
H8 H 0.329784 0.160945 0.421598 0.074 Uiso 1 1 calc R U . . .
C9 C 0.3992(5) 0.2686(5) 0.4218(3) 0.048(2) Uani 1 1 d . U . . .
H9 H 0.416392 0.254483 0.459378 0.058 Uiso 1 1 calc R U . . .
C10 C 0.4244(5) 0.3446(4) 0.3896(3) 0.0374(17) Uani 1 1 d . U . . .
C11 C 0.4768(4) 0.4045(4) 0.4150(3) 0.0324(16) Uani 1 1 d . U . . .
C12 C 0.4954(4) 0.4879(4) 0.3813(3) 0.0283(14) Uani 1 1 d . U . . .
C13 C 0.5342(5) 0.5495(4) 0.4064(3) 0.0360(16) Uani 1 1 d . U . . .
H13 H 0.550564 0.536667 0.444388 0.043 Uiso 1 1 calc R U . . .
C14 C 0.5497(4) 0.6303(4) 0.3770(3) 0.0331(16) Uani 1 1 d . U . . .
H14 H 0.574964 0.672280 0.395720 0.040 Uiso 1 1 calc R U . . .
C15 C 0.6080(5) 0.9965(4) 0.2411(3) 0.0322(16) Uani 1 1 d . U . . .
C16 C 0.5524(4) 0.9534(4) 0.2094(3) 0.0281(14) Uani 1 1 d . U . . .
C17 C 0.5255(4) 0.9925(4) 0.1589(3) 0.0272(14) Uani 1 1 d . U . . .
C18 C 0.4670(4) 0.9529(4) 0.1273(3) 0.0277(14) Uani 1 1 d . U . . .
C19 C 0.4313(4) 1.0019(4) 0.0784(3) 0.0313(15) Uani 1 1 d . U . . .
C20 C 0.3682(5) 0.9662(5) 0.0533(3) 0.0397(17) Uani 1 1 d . U . . .
H20 H 0.349006 0.910392 0.067266 0.048 Uiso 1 1 calc R U . . .
C21 C 0.3330(5) 1.0120(5) 0.0075(3) 0.0438(19) Uani 1 1 d . U . . .
H21 H 0.289590 0.987810 -0.009774 0.053 Uiso 1 1 calc R U . . .
C22 C 0.3618(5) 1.0940(5) -0.0127(3) 0.0450(19) Uani 1 1 d . U . . .
H22 H 0.337903 1.125138 -0.044024 0.054 Uiso 1 1 calc R U . . .
C23 C 0.4241(5) 1.1301(5) 0.0120(3) 0.0427(19) Uani 1 1 d . U . . .
H23 H 0.442842 1.186056 -0.001992 0.051 Uiso 1 1 calc R U . . .
C24 C 0.4599(5) 1.0839(4) 0.0579(3) 0.0338(16) Uani 1 1 d . U . . .
C25 C 0.5281(5) 1.1220(4) 0.0843(3) 0.0398(18) Uani 1 1 d . U . . .
C26 C 0.5549(5) 1.0773(4) 0.1381(3) 0.0375(17) Uani 1 1 d . U . . .
C27 C 0.6093(5) 1.1161(4) 0.1679(3) 0.0432(19) Uani 1 1 d . U . . .
H27 H 0.629723 1.171158 0.153044 0.052 Uiso 1 1 calc R U . . .
C28 C 0.6360(5) 1.0770(4) 0.2197(3) 0.0425(18) Uani 1 1 d . U . . .
H28 H 0.672994 1.105752 0.239792 0.051 Uiso 1 1 calc R U . . .
C29 C 0.6232(5) 0.4903(5) 0.1283(4) 0.058(2) Uani 1 1 d D U . . .
H29 H 0.645997 0.537840 0.098745 0.070 Uiso 1 1 calc R U . . .
C30 C 0.6667(6) 0.4942(6) 0.1809(4) 0.075(3) Uani 1 1 d D U . . .
H30A H 0.729992 0.482822 0.169306 0.112 Uiso 1 1 calc R U . . .
H30B H 0.643242 0.450663 0.212001 0.112 Uiso 1 1 calc R U . . .
H30C H 0.655379 0.551534 0.196192 0.112 Uiso 1 1 calc R U . . .
C31 C 0.6414(7) 0.4088(7) 0.0981(5) 0.110(4) Uani 1 1 d D U . . .
H31A H 0.704918 0.398381 0.086668 0.165 Uiso 1 1 calc R U . . .
H31B H 0.614083 0.413231 0.062364 0.165 Uiso 1 1 calc R U . . .
H31C H 0.617262 0.360973 0.125138 0.165 Uiso 1 1 calc R U . . .
C32 C 0.2263(4) 0.5351(5) 0.2523(3) 0.052(2) Uani 1 1 d D U . . .
H32 H 0.244566 0.473222 0.246479 0.063 Uiso 1 1 calc R U . . .
C33 C 0.1558(6) 0.5601(7) 0.2162(4) 0.089(4) Uani 1 1 d D U . . .
H33A H 0.112584 0.515563 0.222800 0.134 Uiso 1 1 calc R U . . .
H33B H 0.181721 0.565915 0.173931 0.134 Uiso 1 1 calc R U . . .
H33C H 0.126844 0.615175 0.228362 0.134 Uiso 1 1 calc R U . . .
C34 C 0.1976(6) 0.5437(7) 0.3179(3) 0.090(3) Uani 1 1 d D U . . .
H34A H 0.154756 0.500568 0.334005 0.135 Uiso 1 1 calc R U . . .
H34B H 0.170685 0.601535 0.324464 0.135 Uiso 1 1 calc R U . . .
H34C H 0.248555 0.534656 0.338033 0.135 Uiso 1 1 calc R U . . .
C35 C 0.3778(5) 0.4235(4) 0.0950(3) 0.049(2) Uani 1 1 d D U . . .
H35 H 0.432747 0.436059 0.066313 0.059 Uiso 1 1 calc R U . . .
C36 C 0.3934(7) 0.3397(4) 0.1281(4) 0.082(3) Uani 1 1 d D U . . .
H36A H 0.406039 0.294222 0.100151 0.123 Uiso 1 1 calc R U . . .
H36B H 0.341068 0.326391 0.157452 0.123 Uiso 1 1 calc R U . . .
H36C H 0.443431 0.343154 0.148541 0.123 Uiso 1 1 calc R U . . .
C37 C 0.3052(6) 0.4263(6) 0.0607(4) 0.093(4) Uani 1 1 d D U . . .
H37A H 0.318397 0.384287 0.030319 0.140 Uiso 1 1 calc R U . . .
H37B H 0.298504 0.484239 0.041424 0.140 Uiso 1 1 calc R U . . .
H37C H 0.250706 0.412400 0.087612 0.140 Uiso 1 1 calc R U . . .
C38 C 0.4134(4) 0.6945(4) 0.0828(2) 0.0355(16) Uani 1 1 d D U . . .
H38 H 0.430593 0.755788 0.077084 0.043 Uiso 1 1 calc R U . . .
C39 C 0.3188(4) 0.6946(6) 0.0765(4) 0.060(2) Uani 1 1 d D U . . .
H39A H 0.311003 0.723305 0.037933 0.090 Uiso 1 1 calc R U . . .
H39B H 0.282694 0.725382 0.108554 0.090 Uiso 1 1 calc R U . . .
H39C H 0.300942 0.635043 0.078790 0.090 Uiso 1 1 calc R U . . .
C40 C 0.4745(5) 0.6449(4) 0.0377(3) 0.045(2) Uani 1 1 d D U . . .
H40A H 0.472163 0.671766 -0.002283 0.068 Uiso 1 1 calc R U . . .
H40B H 0.456694 0.585357 0.040069 0.068 Uiso 1 1 calc R U . . .
H40C H 0.534426 0.645272 0.045759 0.068 Uiso 1 1 calc R U . . .
C41 C 0.4164(5) 0.8900(5) 0.3923(4) 0.063(2) Uani 1 1 d D U . . .
H41 H 0.372348 0.852745 0.381327 0.076 Uiso 1 1 calc R U . . .
C42 C 0.3997(7) 0.9787(6) 0.3671(5) 0.116(4) Uani 1 1 d D U . . .
H42A H 0.341194 1.000480 0.385188 0.173 Uiso 1 1 calc R U . . .
H42B H 0.402911 0.978369 0.323948 0.173 Uiso 1 1 calc R U . . .
H42C H 0.443881 1.016038 0.375491 0.173 Uiso 1 1 calc R U . . .
C43 C 0.4109(8) 0.8793(9) 0.4576(4) 0.137(5) Uani 1 1 d D U . . .
H43A H 0.349686 0.887702 0.476942 0.205 Uiso 1 1 calc R U . . .
H43B H 0.446242 0.922017 0.470290 0.205 Uiso 1 1 calc R U . . .
H43C H 0.433212 0.821220 0.468881 0.205 Uiso 1 1 calc R U . . .
C44 C 0.6802(6) 0.8109(5) 0.4172(3) 0.059(2) Uani 1 1 d D U . . .
H44 H 0.625485 0.791140 0.443494 0.071 Uiso 1 1 calc R U . . .
C45 C 0.7536(6) 0.7490(5) 0.4306(4) 0.071(3) Uani 1 1 d D U . . .
H45A H 0.760126 0.751392 0.472219 0.107 Uiso 1 1 calc R U . . .
H45B H 0.808283 0.764830 0.404527 0.107 Uiso 1 1 calc R U . . .
H45C H 0.740282 0.690428 0.423610 0.107 Uiso 1 1 calc R U . . .
C46 C 0.6899(6) 0.9012(4) 0.4301(4) 0.071(3) Uani 1 1 d D U . . .
H46A H 0.697672 0.902924 0.471539 0.107 Uiso 1 1 calc R U . . .
H46B H 0.637212 0.936232 0.423588 0.107 Uiso 1 1 calc R U . . .
H46C H 0.741181 0.924113 0.403546 0.107 Uiso 1 1 calc R U . . .
C47 C 0.7892(5) 0.8093(7) 0.2373(4) 0.085(3) Uani 1 1 d D U . . .
H47 H 0.797432 0.841438 0.271883 0.102 Uiso 1 1 calc R U . . .
C48 C 0.8311(8) 0.7228(7) 0.2429(6) 0.144(6) Uani 1 1 d D U . . .
H48A H 0.891295 0.727318 0.249687 0.216 Uiso 1 1 calc R U . . .
H48B H 0.832177 0.694018 0.206259 0.216 Uiso 1 1 calc R U . . .
H48C H 0.797981 0.689364 0.276585 0.216 Uiso 1 1 calc R U . . .
C49 C 0.8206(8) 0.8623(8) 0.1812(6) 0.142(6) Uani 1 1 d D U . . .
H49A H 0.878110 0.883660 0.182850 0.212 Uiso 1 1 calc R U . . .
H49B H 0.778747 0.911280 0.176759 0.212 Uiso 1 1 calc R U . . .
H49C H 0.825405 0.826887 0.147154 0.212 Uiso 1 1 calc R U . . .
C50 C 0.9502(5) 0.0740(4) 0.2988(3) 0.0381(17) Uani 1 1 d . U . . .
C51 C 0.9208(4) 0.1212(4) 0.3490(3) 0.0334(16) Uani 1 1 d . U . . .
C52 C 0.9034(4) 0.0784(4) 0.4061(3) 0.0355(16) Uani 1 1 d . U . . .
C53 C 0.8737(4) 0.1236(4) 0.4588(3) 0.0356(16) Uani 1 1 d . U . . .
C54 C 0.8661(5) 0.0771(5) 0.5180(3) 0.0393(17) Uani 1 1 d . U . . .
C55 C 0.8428(5) 0.1216(5) 0.5688(3) 0.048(2) Uani 1 1 d . U . . .
H55 H 0.829722 0.182033 0.565483 0.058 Uiso 1 1 calc R U . . .
C56 C 0.8383(6) 0.0788(6) 0.6244(4) 0.058(2) Uani 1 1 d . U . . .
H56 H 0.824290 0.110262 0.659032 0.070 Uiso 1 1 calc R U . . .
C57 C 0.8542(6) -0.0094(6) 0.6301(4) 0.064(2) Uani 1 1 d . U . . .
H57 H 0.850765 -0.038538 0.668424 0.077 Uiso 1 1 calc R U . . .
C58 C 0.8750(5) -0.0548(5) 0.5801(4) 0.051(2) Uani 1 1 d . U . . .
H58 H 0.884661 -0.115667 0.584135 0.061 Uiso 1 1 calc R U . . .
C59 C 0.8821(4) -0.0129(5) 0.5234(3) 0.0390(17) Uani 1 1 d . U . . .
C60 C 0.9050(5) -0.0616(5) 0.4704(4) 0.0432(18) Uani 1 1 d . U . . .
C61 C 0.9160(5) -0.0137(4) 0.4111(3) 0.0379(17) Uani 1 1 d . U . . .
C62 C 0.9414(5) -0.0577(5) 0.3610(4) 0.051(2) Uani 1 1 d . U . . .
H62 H 0.948545 -0.118761 0.364714 0.061 Uiso 1 1 calc R U . . .
C63 C 0.9571(5) -0.0146(5) 0.3043(4) 0.050(2) Uani 1 1 d . U . . .
H63 H 0.972368 -0.046382 0.269911 0.059 Uiso 1 1 calc R U . . .
C64 C 1.1075(5) 0.1819(5) 0.0638(3) 0.0417(18) Uani 1 1 d . U . . .
C65 C 1.0712(4) 0.2494(4) 0.1012(3) 0.0340(16) Uani 1 1 d . U . . .
C66 C 1.0743(4) 0.3353(4) 0.0808(3) 0.0340(16) Uani 1 1 d . U . . .
C67 C 1.0351(5) 0.4041(5) 0.1171(3) 0.0377(17) Uani 1 1 d . U . . .
C68 C 1.0413(5) 0.4941(5) 0.0931(3) 0.0428(18) Uani 1 1 d . U . . .
C69 C 1.0019(6) 0.5602(5) 0.1275(4) 0.053(2) Uani 1 1 d . U . . .
H69 H 0.970312 0.547246 0.166408 0.063 Uiso 1 1 calc R U . . .
C70 C 1.0089(6) 0.6451(5) 0.1048(4) 0.063(2) Uani 1 1 d . U . . .
H70 H 0.981489 0.690252 0.128155 0.076 Uiso 1 1 calc R U . . .
C71 C 1.0551(6) 0.6644(6) 0.0489(4) 0.066(3) Uani 1 1 d . U . . .
H71 H 1.060549 0.722917 0.034262 0.079 Uiso 1 1 calc R U . . .
C72 C 1.0936(6) 0.5999(6) 0.0136(4) 0.060(2) Uani 1 1 d . U . . .
H72 H 1.124540 0.613818 -0.025277 0.072 Uiso 1 1 calc R U . . .
C73 C 1.0868(5) 0.5148(5) 0.0355(4) 0.0449(19) Uani 1 1 d . U . . .
C74 C 1.1261(5) 0.4449(5) -0.0031(4) 0.047(2) Uani 1 1 d . U . . .
C75 C 1.1185(5) 0.3544(5) 0.0217(3) 0.0418(18) Uani 1 1 d . U . . .
C76 C 1.1553(5) 0.2903(5) -0.0138(3) 0.0469(19) Uani 1 1 d . U . . .
H76 H 1.185410 0.304943 -0.052882 0.056 Uiso 1 1 calc R U . . .
C77 C 1.1490(5) 0.2042(5) 0.0067(3) 0.048(2) Uani 1 1 d . U . . .
H77 H 1.173403 0.160386 -0.018820 0.058 Uiso 1 1 calc R U . . .
C78 C 1.0161(6) 0.3516(8) 0.4506(4) 0.101(4) Uani 1 1 d D U . . .
H78 H 1.003869 0.414745 0.442414 0.121 Uiso 1 1 calc R U . . .
C79 C 0.9739(7) 0.3387(9) 0.5124(4) 0.119(5) Uani 1 1 d D U . . .
H79A H 1.000288 0.374886 0.536859 0.178 Uiso 1 1 calc R U . . .
H79B H 0.981794 0.278024 0.526137 0.178 Uiso 1 1 calc R U . . .
H79C H 0.911134 0.354589 0.515740 0.178 Uiso 1 1 calc R U . . .
C80 C 1.1129(6) 0.3454(8) 0.4379(4) 0.099(4) Uani 1 1 d D U . . .
H80A H 1.135978 0.370489 0.469550 0.149 Uiso 1 1 calc R U . . .
H80B H 1.133686 0.376804 0.399671 0.149 Uiso 1 1 calc R U . . .
H80C H 1.133408 0.284684 0.436001 0.149 Uiso 1 1 calc R U . . .
C81 C 0.6641(5) 0.2312(5) 0.3753(4) 0.065(3) Uani 1 1 d D U . . .
H81 H 0.619061 0.244428 0.410812 0.078 Uiso 1 1 calc R U . . .
C82 C 0.6298(5) 0.2724(5) 0.3219(3) 0.058(2) Uani 1 1 d D U . . .
H82A H 0.576930 0.244330 0.317238 0.088 Uiso 1 1 calc R U . . .
H82B H 0.674593 0.266070 0.286255 0.088 Uiso 1 1 calc R U . . .
H82C H 0.615605 0.333777 0.327193 0.088 Uiso 1 1 calc R U . . .
C83 C 0.6774(7) 0.1369(5) 0.3767(5) 0.082(3) Uani 1 1 d D U . . .
H83A H 0.621980 0.111317 0.374671 0.122 Uiso 1 1 calc R U . . .
H83B H 0.697524 0.115456 0.413694 0.122 Uiso 1 1 calc R U . . .
H83C H 0.721590 0.120939 0.342588 0.122 Uiso 1 1 calc R U . . .
C84 C 0.7264(5) 0.4082(4) 0.4795(3) 0.051(2) Uani 1 1 d D U . . .
H84 H 0.678587 0.408078 0.455314 0.061 Uiso 1 1 calc R U . . .
C85 C 0.7336(7) 0.4983(4) 0.4943(4) 0.080(3) Uani 1 1 d D U . . .
H85A H 0.679801 0.517191 0.520353 0.119 Uiso 1 1 calc R U . . .
H85B H 0.742123 0.536048 0.457622 0.119 Uiso 1 1 calc R U . . .
H85C H 0.783778 0.501042 0.514746 0.119 Uiso 1 1 calc R U . . .
C86 C 0.7050(7) 0.3460(5) 0.5324(4) 0.087(3) Uani 1 1 d D U . . .
H86A H 0.644962 0.358785 0.552608 0.131 Uiso 1 1 calc R U . . .
H86B H 0.745995 0.351196 0.559823 0.131 Uiso 1 1 calc R U . . .
H86C H 0.709996 0.287189 0.519432 0.131 Uiso 1 1 calc R U . . .
C87 C 0.8627(5) 0.4552(4) 0.2985(3) 0.0455(19) Uani 1 1 d D U . . .
H87 H 0.881277 0.463604 0.254366 0.055 Uiso 1 1 calc R U . . .
C88 C 0.9181(5) 0.5098(5) 0.3265(5) 0.074(3) Uani 1 1 d D U . . .
H88A H 0.912120 0.569780 0.310693 0.111 Uiso 1 1 calc R U . . .
H88B H 0.979609 0.489005 0.317351 0.111 Uiso 1 1 calc R U . . .
H88C H 0.898718 0.506245 0.369719 0.111 Uiso 1 1 calc R U . . .
C89 C 0.7668(4) 0.4798(5) 0.3121(4) 0.058(2) Uani 1 1 d D U . . .
H89A H 0.756483 0.539323 0.296609 0.088 Uiso 1 1 calc R U . . .
H89B H 0.746978 0.474968 0.355237 0.088 Uiso 1 1 calc R U . . .
H89C H 0.734231 0.441178 0.293218 0.088 Uiso 1 1 calc R U . . .
C90 C 0.8975(8) 0.0926(7) 0.0811(5) 0.107(4) Uani 1 1 d D U . . .
H90 H 0.950569 0.116008 0.054793 0.128 Uiso 1 1 calc R U . . .
C91 C 0.8272(9) 0.1505(7) 0.0646(6) 0.133(5) Uani 1 1 d D U . . .
H91A H 0.820025 0.141654 0.023809 0.199 Uiso 1 1 calc R U . . .
H91B H 0.841666 0.210327 0.066895 0.199 Uiso 1 1 calc R U . . .
H91C H 0.772453 0.138692 0.091892 0.199 Uiso 1 1 calc R U . . .
C92 C 0.9016(11) 0.0031(7) 0.0655(7) 0.186(7) Uani 1 1 d D U . . .
H92A H 0.893781 0.001617 0.024031 0.278 Uiso 1 1 calc R U . . .
H92B H 0.855075 -0.027915 0.091667 0.278 Uiso 1 1 calc R U . . .
H92C H 0.958821 -0.024274 0.070385 0.278 Uiso 1 1 calc R U . . .
C93 C 1.2260(5) 0.0985(6) 0.2077(5) 0.089(3) Uani 1 1 d D U . . .
H93 H 1.215463 0.130439 0.244664 0.107 Uiso 1 1 calc R U . . .
C94 C 1.2815(6) 0.0232(5) 0.2232(4) 0.073(3) Uani 1 1 d D U . . .
H94A H 1.333445 0.042467 0.236365 0.110 Uiso 1 1 calc R U . . .
H94B H 1.299847 -0.010348 0.188273 0.110 Uiso 1 1 calc R U . . .
H94C H 1.248310 -0.012900 0.255397 0.110 Uiso 1 1 calc R U . . .
C95 C 1.2660(6) 0.1624(6) 0.1621(5) 0.086(3) Uani 1 1 d D U . . .
H95A H 1.324643 0.173348 0.169262 0.129 Uiso 1 1 calc R U . . .
H95B H 1.229522 0.216108 0.163887 0.129 Uiso 1 1 calc R U . . .
H95C H 1.270607 0.140329 0.122663 0.129 Uiso 1 1 calc R U . . .
C96 C 1.0993(8) -0.1039(6) 0.1590(5) 0.109(4) Uani 1 1 d D U . . .
H96 H 1.152874 -0.078051 0.167362 0.131 Uiso 1 1 calc R U . . .
C97 C 1.0922(8) -0.1743(7) 0.2048(4) 0.098(4) Uani 1 1 d D U . . .
H97A H 1.144238 -0.213612 0.197500 0.147 Uiso 1 1 calc R U . . .
H97B H 1.039677 -0.205497 0.203841 0.147 Uiso 1 1 calc R U . . .
H97C H 1.088012 -0.151230 0.243841 0.147 Uiso 1 1 calc R U . . .
C98 C 1.1291(10) -0.1200(8) 0.0973(4) 0.147(6) Uani 1 1 d D U . . .
H98A H 1.185281 -0.153361 0.093277 0.221 Uiso 1 1 calc R U . . .
H98B H 1.136507 -0.064984 0.073550 0.221 Uiso 1 1 calc R U . . .
H98C H 1.085672 -0.152548 0.083263 0.221 Uiso 1 1 calc R U . . .

loop_
_atom_site_aniso_label
_atom_site_aniso_U_11
_atom_site_aniso_U_22
_atom_site_aniso_U_33
_atom_site_aniso_U_23
_atom_site_aniso_U_13
_atom_site_aniso_U_12
Eu1 0.0370(2) 0.02056(19) 0.0210(2) -0.00104(15) -0.01042(17) -0.00420(16)
Eu2 0.0477(3) 0.0320(2) 0.0352(3) -0.00886(19) -0.0003(2) 0.0061(2)
Ti1 0.0489(8) 0.0252(6) 0.0226(6) -0.0023(5) -0.0139(5) -0.0067(5)
Ti2 0.0394(7) 0.0277(6) 0.0233(6) -0.0033(5) -0.0104(5) -0.0053(5)
Ti3 0.0447(8) 0.0304(6) 0.0349(7) -0.0107(5) -0.0070(6) 0.0088(6)
Ti4 0.0468(8) 0.0357(7) 0.0425(8) -0.0125(6) 0.0060(6) 0.0040(6)
Cl1 0.0436(11) 0.0433(10) 0.0613(12) -0.0144(9) 0.0057(9) -0.0019(9)
Cl2 0.0459(10) 0.0448(10) 0.0300(9) -0.0071(7) -0.0030(7) -0.0002(8)
Cl3 0.0563(13) 0.0743(15) 0.0712(15) -0.0304(12) -0.0167(11) 0.0112(11)
Cl4 0.0462(13) 0.110(2) 0.0722(16) -0.0275(14) -0.0114(11) 0.0021(13)
O1 0.039(3) 0.022(2) 0.025(2) -0.0008(18) -0.0109(19) -0.0045(19)
O2 0.045(3) 0.022(2) 0.018(2) -0.0009(17) -0.0125(19) -0.0053(19)
O3 0.071(3) 0.032(3) 0.032(3) 0.003(2) -0.025(2) -0.011(2)
O4 0.092(4) 0.037(3) 0.026(3) 0.004(2) -0.021(3) -0.004(3)
O5 0.057(3) 0.036(3) 0.031(3) -0.006(2) -0.019(2) -0.014(2)
O6 0.036(3) 0.020(2) 0.026(2) 0.0012(18) -0.0090(19) -0.0039(19)
O7 0.042(3) 0.025(2) 0.030(2) 0.0022(19) -0.013(2) -0.003(2)
O8 0.088(4) 0.043(3) 0.053(4) 0.016(3) -0.021(3) -0.018(3)
O9 0.043(3) 0.034(2) 0.040(3) -0.003(2) -0.014(2) 0.002(2)
O10 0.053(3) 0.037(3) 0.046(3) -0.008(2) -0.001(2) -0.016(2)
O11 0.052(3) 0.034(2) 0.030(2) -0.008(2) -0.017(2) -0.008(2)
O12 0.046(3) 0.026(2) 0.017(2) -0.0027(17) -0.0113(19) -0.005(2)
O13 0.046(3) 0.044(3) 0.030(3) -0.010(2) -0.001(2) -0.003(2)
O14 0.048(3) 0.039(3) 0.030(3) -0.002(2) -0.017(2) -0.008(2)
O15 0.037(3) 0.064(3) 0.047(3) -0.017(3) -0.007(2) -0.009(3)
O16 0.041(3) 0.032(2) 0.041(3) -0.010(2) 0.001(2) 0.004(2)
O17 0.053(3) 0.032(2) 0.033(3) -0.005(2) 0.001(2) 0.008(2)
O18 0.058(3) 0.036(3) 0.039(3) -0.010(2) -0.008(2) 0.009(2)
O19 0.094(5) 0.037(3) 0.066(4) 0.006(3) -0.010(3) -0.002(3)
O20 0.052(3) 0.045(3) 0.042(3) -0.014(2) 0.005(2) 0.002(2)
O21 0.052(3) 0.039(3) 0.031(3) -0.005(2) 0.001(2) -0.003(2)
O22 0.060(3) 0.039(3) 0.037(3) -0.004(2) -0.004(2) 0.001(2)
O23 0.072(4) 0.074(4) 0.056(4) 0.013(3) -0.003(3) -0.006(3)
O24 0.051(3) 0.073(4) 0.055(3) -0.022(3) -0.020(3) 0.007(3)
O25 0.045(3) 0.043(3) 0.051(3) -0.008(2) -0.011(2) -0.002(2)
O26 0.050(3) 0.036(3) 0.038(3) -0.013(2) -0.010(2) 0.010(2)
O27 0.051(3) 0.032(2) 0.038(3) -0.009(2) -0.007(2) 0.008(2)
O28 0.066(4) 0.078(4) 0.060(4) -0.036(3) -0.007(3) -0.004(3)
O29 0.040(3) 0.056(3) 0.058(3) -0.006(3) -0.001(3) -0.003(3)
O30 0.066(4) 0.041(3) 0.072(4) -0.019(3) 0.017(3) -0.002(3)
C1 0.032(4) 0.025(3) 0.022(3) 0.000(3) -0.002(3) 0.003(3)
C2 0.031(3) 0.029(3) 0.016(3) -0.005(2) -0.007(3) 0.002(3)
C3 0.035(4) 0.027(3) 0.020(3) -0.004(3) -0.008(3) -0.002(3)
C4 0.038(4) 0.031(3) 0.028(4) -0.003(3) -0.004(3) 0.005(3)
C5 0.044(4) 0.026(3) 0.032(4) 0.005(3) -0.009(3) -0.002(3)
C6 0.073(5) 0.043(4) 0.047(4) 0.004(4) -0.019(4) -0.020(4)
C7 0.094(6) 0.056(5) 0.063(5) 0.009(4) -0.028(5) -0.034(5)
C8 0.086(6) 0.044(4) 0.055(5) 0.013(4) -0.013(4) -0.021(4)
C9 0.072(5) 0.044(4) 0.030(4) 0.008(3) -0.010(4) -0.007(4)
C10 0.050(4) 0.027(3) 0.034(4) 0.000(3) -0.005(3) -0.001(3)
C11 0.042(4) 0.032(3) 0.021(3) 0.002(3) -0.002(3) 0.002(3)
C12 0.033(4) 0.026(3) 0.026(3) -0.008(3) -0.005(3) 0.003(3)
C13 0.052(4) 0.034(4) 0.023(3) 0.001(3) -0.011(3) 0.002(3)
C14 0.042(4) 0.037(4) 0.023(3) -0.003(3) -0.012(3) -0.002(3)
C15 0.047(4) 0.030(3) 0.022(3) -0.005(3) -0.008(3) -0.007(3)
C16 0.038(4) 0.027(3) 0.019(3) -0.006(3) -0.003(3) -0.005(3)
C17 0.038(4) 0.022(3) 0.020(3) -0.003(2) 0.001(3) -0.001(3)
C18 0.034(4) 0.028(3) 0.019(3) 0.003(3) -0.003(3) 0.002(3)
C19 0.033(4) 0.034(3) 0.027(3) -0.004(3) -0.004(3) 0.006(3)
C20 0.047(4) 0.036(4) 0.034(4) 0.006(3) -0.007(3) 0.003(3)
C21 0.038(4) 0.051(4) 0.041(4) 0.008(3) -0.009(3) -0.002(3)
C22 0.038(4) 0.057(4) 0.037(4) 0.010(3) -0.007(3) 0.008(4)
C23 0.047(4) 0.040(4) 0.035(4) 0.010(3) 0.002(3) 0.007(3)
C24 0.043(4) 0.029(3) 0.027(3) 0.002(3) -0.002(3) 0.001(3)
C25 0.051(4) 0.029(3) 0.036(4) -0.002(3) 0.000(3) -0.004(3)
C26 0.045(4) 0.031(3) 0.036(4) -0.002(3) -0.004(3) -0.002(3)
C27 0.064(5) 0.023(3) 0.040(4) -0.003(3) -0.001(4) -0.011(3)
C28 0.058(5) 0.034(4) 0.038(4) 0.000(3) -0.013(3) -0.010(3)
C29 0.053(5) 0.064(5) 0.059(5) -0.009(4) -0.017(4) 0.003(4)
C30 0.065(6) 0.097(7) 0.067(6) -0.009(5) -0.031(5) 0.018(5)
C31 0.065(7) 0.133(9) 0.144(10) -0.094(8) -0.023(7) 0.023(6)
C32 0.052(5) 0.061(5) 0.045(4) 0.003(4) -0.010(4) -0.011(4)
C33 0.073(7) 0.113(8) 0.086(8) 0.022(7) -0.029(6) -0.024(6)
C34 0.077(7) 0.130(9) 0.060(6) 0.004(6) 0.004(5) -0.031(7)
C35 0.060(5) 0.041(4) 0.051(5) -0.015(4) -0.013(4) -0.008(4)
C36 0.138(9) 0.030(4) 0.079(7) -0.020(4) -0.014(6) -0.004(5)
C37 0.086(7) 0.118(8) 0.098(8) -0.065(7) -0.050(6) -0.006(6)
C38 0.050(4) 0.030(3) 0.028(3) -0.001(3) -0.014(3) -0.001(3)
C39 0.060(5) 0.074(6) 0.052(5) 0.001(4) -0.033(4) 0.010(5)
C40 0.083(6) 0.031(4) 0.022(4) 0.001(3) -0.011(4) -0.002(4)
C41 0.056(5) 0.076(6) 0.059(5) -0.024(4) -0.006(4) 0.002(4)
C42 0.079(8) 0.087(8) 0.176(12) -0.018(8) -0.013(8) 0.024(7)
C43 0.107(9) 0.223(14) 0.073(8) -0.050(9) 0.016(7) 0.001(9)
C44 0.075(6) 0.056(5) 0.053(5) -0.003(4) -0.029(4) -0.011(4)
C45 0.072(6) 0.074(6) 0.075(7) 0.005(5) -0.043(5) 0.010(5)
C46 0.081(7) 0.077(6) 0.068(6) -0.019(5) -0.037(5) -0.012(5)
C47 0.074(6) 0.099(7) 0.074(6) 0.004(5) 0.002(5) 0.002(5)
C48 0.106(10) 0.122(10) 0.181(13) 0.073(10) 0.000(9) 0.006(8)
C49 0.106(10) 0.158(12) 0.151(12) 0.014(10) 0.000(9) -0.030(9)
C50 0.037(4) 0.036(4) 0.040(4) -0.007(3) -0.003(3) -0.003(3)
C51 0.030(4) 0.030(3) 0.039(4) -0.003(3) -0.005(3) 0.002(3)
C52 0.028(4) 0.034(3) 0.044(4) -0.002(3) -0.006(3) 0.001(3)
C53 0.031(4) 0.032(3) 0.043(4) -0.004(3) -0.007(3) 0.002(3)
C54 0.035(4) 0.041(4) 0.042(4) 0.000(3) -0.010(3) 0.000(3)
C55 0.046(4) 0.051(4) 0.047(4) -0.002(4) -0.009(4) 0.002(4)
C56 0.061(5) 0.065(5) 0.045(5) -0.005(4) -0.004(4) 0.007(4)
C57 0.061(5) 0.075(6) 0.050(5) 0.016(4) -0.001(4) -0.002(5)
C58 0.049(5) 0.048(4) 0.053(5) 0.009(4) -0.007(4) -0.002(4)
C59 0.030(4) 0.039(4) 0.046(4) 0.003(3) -0.002(3) 0.001(3)
C60 0.038(4) 0.037(4) 0.056(5) 0.008(3) -0.014(3) 0.000(3)
C61 0.034(4) 0.031(3) 0.048(4) -0.004(3) -0.002(3) -0.004(3)
C62 0.057(5) 0.034(4) 0.061(5) -0.004(4) -0.006(4) -0.005(4)
C63 0.062(5) 0.036(4) 0.049(4) -0.013(3) -0.001(4) -0.003(4)
C64 0.034(4) 0.051(4) 0.040(4) -0.011(3) -0.002(3) 0.004(3)
C65 0.031(4) 0.037(4) 0.034(4) -0.011(3) -0.004(3) 0.001(3)
C66 0.032(4) 0.038(4) 0.035(4) -0.007(3) -0.010(3) -0.001(3)
C67 0.039(4) 0.041(4) 0.036(4) -0.001(3) -0.017(3) -0.002(3)
C68 0.048(4) 0.041(4) 0.043(4) -0.005(3) -0.016(3) -0.004(3)
C69 0.067(5) 0.041(4) 0.052(5) -0.005(4) -0.016(4) 0.000(4)
C70 0.080(6) 0.043(4) 0.069(5) -0.003(4) -0.019(5) -0.003(4)
C71 0.073(6) 0.051(5) 0.078(6) 0.008(5) -0.027(5) -0.012(4)
C72 0.063(5) 0.055(5) 0.063(5) 0.007(4) -0.014(4) -0.007(4)
C73 0.039(4) 0.047(4) 0.051(4) 0.005(4) -0.016(3) -0.004(3)
C74 0.037(4) 0.063(5) 0.042(4) 0.004(4) -0.011(3) -0.005(4)
C75 0.037(4) 0.047(4) 0.042(4) -0.003(3) -0.010(3) -0.003(3)
C76 0.039(4) 0.065(5) 0.034(4) -0.001(4) 0.001(3) -0.003(4)
C77 0.049(4) 0.057(5) 0.039(4) -0.015(4) -0.003(3) 0.004(4)
C78 0.099(7) 0.128(8) 0.081(7) -0.016(6) -0.022(6) -0.018(6)
C79 0.111(9) 0.156(11) 0.099(9) -0.040(8) -0.036(8) 0.006(8)
C80 0.074(7) 0.136(10) 0.099(8) -0.011(7) -0.038(6) -0.029(7)
C81 0.073(6) 0.060(5) 0.066(5) -0.004(4) -0.018(5) -0.009(5)
C82 0.054(5) 0.062(5) 0.061(6) -0.013(4) -0.013(4) 0.002(4)
C83 0.094(8) 0.059(6) 0.106(8) -0.012(6) -0.053(6) -0.011(5)
C84 0.044(4) 0.055(5) 0.053(5) -0.012(4) -0.006(4) 0.012(4)
C85 0.092(7) 0.053(5) 0.094(7) -0.042(5) -0.005(6) 0.018(5)
C86 0.089(7) 0.082(7) 0.075(7) -0.003(6) 0.017(6) 0.027(6)
C87 0.058(5) 0.034(4) 0.042(4) 0.001(3) -0.007(4) 0.008(3)
C88 0.063(6) 0.048(5) 0.111(8) 0.000(5) -0.019(6) 0.002(5)
C89 0.061(6) 0.048(5) 0.067(6) -0.002(4) -0.020(5) 0.010(4)
C90 0.105(7) 0.117(8) 0.114(8) -0.065(6) -0.036(6) 0.000(6)
C91 0.162(12) 0.144(11) 0.095(9) -0.031(8) -0.029(9) 0.018(10)
C92 0.280(16) 0.122(11) 0.193(14) -0.048(10) -0.137(13) 0.020(11)
C93 0.084(7) 0.077(6) 0.104(7) 0.017(6) -0.021(6) -0.009(5)
C94 0.061(6) 0.084(7) 0.068(6) 0.008(5) -0.010(5) 0.019(5)
C95 0.062(6) 0.085(7) 0.107(8) 0.016(6) -0.011(6) -0.010(6)
C96 0.121(8) 0.070(6) 0.118(8) -0.013(6) 0.017(6) 0.032(6)
C97 0.114(9) 0.081(7) 0.087(8) -0.008(6) 0.001(7) 0.038(7)
C98 0.207(13) 0.106(9) 0.108(10) -0.032(8) 0.012(9) 0.074(9)

loop_
_atom_type_symbol
_atom_type_description
_atom_type_scat_dispersion_real
_atom_type_scat_dispersion_imag
_atom_type_scat_source
C C 0.0181 0.0091 'International Tables Vol C Tables 4.2.6.8 and 6.1.1.4'
H H 0.0000 0.0000 'International Tables Vol C Tables 4.2.6.8 and 6.1.1.4'
O O 0.0492 0.0322 'International Tables Vol C Tables 4.2.6.8 and 6.1.1.4'
Cl Cl 0.3639 0.7018 'International Tables Vol C Tables 4.2.6.8 and 6.1.1.4'
Ti Ti 0.2191 1.8069 'International Tables Vol C Tables 4.2.6.8 and 6.1.1.4'
Eu Eu -8.9294 11.1857 'International Tables Vol C Tables 4.2.6.8 and 6.1.1.4'

loop_
_geom_angle_atom_site_label_1
_geom_angle_atom_site_label_2
_geom_angle_atom_site_label_3
_geom_angle
_geom_angle_site_symmetry_1
_geom_angle_site_symmetry_3
_geom_angle_publ_flag
O6 Eu1 O12 161.37(13) . . ?
O6 Eu1 O2 131.75(14) . . ?
O12 Eu1 O2 65.80(13) . . ?
O6 Eu1 O7 71.39(14) . . ?
O12 Eu1 O7 91.55(14) . . ?
O2 Eu1 O7 156.76(14) . . ?
O6 Eu1 O1 65.63(13) . . ?
O12 Eu1 O1 131.37(13) . . ?
O2 Eu1 O1 66.12(13) . . ?
O7 Eu1 O1 136.95(14) . . ?
O6 Eu1 Cl1 96.58(11) . . ?
O12 Eu1 Cl1 90.55(12) . . ?
O2 Eu1 Cl1 85.66(11) . . ?
O7 Eu1 Cl1 89.62(12) . . ?
O1 Eu1 Cl1 92.78(11) . . ?
O6 Eu1 Cl2 85.36(11) . . ?
O12 Eu1 Cl2 86.58(11) . . ?
O2 Eu1 Cl2 95.63(11) . . ?
O7 Eu1 Cl2 87.73(12) . . ?
O1 Eu1 Cl2 91.16(11) . . ?
Cl1 Eu1 Cl2 176.04(6) . . ?
O21 Eu2 O27 165.83(16) . . ?
O21 Eu2 O22 70.97(16) . . ?
O27 Eu2 O22 94.87(16) . . ?
O21 Eu2 O17 129.85(15) . . ?
O27 Eu2 O17 64.23(15) . . ?
O22 Eu2 O17 157.51(16) . . ?
O21 Eu2 O16 65.48(16) . . ?
O27 Eu2 O16 128.57(16) . . ?
O22 Eu2 O16 136.27(16) . . ?
O17 Eu2 O16 65.68(15) . . ?
O21 Eu2 Cl3 87.02(13) . . ?
O27 Eu2 Cl3 91.91(13) . . ?
O22 Eu2 Cl3 87.75(14) . . ?
O17 Eu2 Cl3 100.53(13) . . ?
O16 Eu2 Cl3 86.23(13) . . ?
O21 Eu2 Cl4 91.32(13) . . ?
O27 Eu2 Cl4 88.43(13) . . ?
O22 Eu2 Cl4 86.79(14) . . ?
O17 Eu2 Cl4 84.52(13) . . ?
O16 Eu2 Cl4 97.81(13) . . ?
Cl3 Eu2 Cl4 174.54(8) . . ?
O9 Ti1 O11 99.5(2) . . ?
O9 Ti1 O12 101.5(2) . . ?
O11 Ti1 O12 104.48(19) . . ?
O9 Ti1 O3 92.9(2) . . ?
O11 Ti1 O3 93.15(19) . . ?
O12 Ti1 O3 154.86(18) . . ?
O9 Ti1 O2 94.0(2) . . ?
O11 Ti1 O2 165.2(2) . . ?
O12 Ti1 O2 78.66(16) . . ?
O3 Ti1 O2 79.90(17) . . ?
O9 Ti1 O10 170.6(2) . . ?
O11 Ti1 O10 85.6(2) . . ?
O12 Ti1 O10 84.76(18) . . ?
O3 Ti1 O10 78.8(2) . . ?
O2 Ti1 O10 80.20(18) . . ?
O13 Ti2 O14 98.7(2) . . ?
O13 Ti2 O5 99.3(2) . . ?
O14 Ti2 O5 97.5(2) . . ?
O13 Ti2 O1 93.1(2) . . ?
O14 Ti2 O1 106.50(19) . . ?
O5 Ti2 O1 150.97(18) . . ?
O13 Ti2 O6 96.9(2) . . ?
O14 Ti2 O6 164.1(2) . . ?
O5 Ti2 O6 76.79(17) . . ?
O1 Ti2 O6 75.72(16) . . ?
O13 Ti2 O15 174.2(2) . . ?
O14 Ti2 O15 84.1(2) . . ?
O5 Ti2 O15 85.3(2) . . ?
O1 Ti2 O15 81.23(18) . . ?
O6 Ti2 O15 80.64(18) . . ?
O25 Ti3 O26 97.8(2) . . ?
O25 Ti3 O27 100.8(2) . . ?
O26 Ti3 O27 106.2(2) . . ?
O25 Ti3 O18 91.5(2) . . ?
O26 Ti3 O18 93.5(2) . . ?
O27 Ti3 O18 154.9(2) . . ?
O25 Ti3 O17 93.1(2) . . ?
O26 Ti3 O17 167.5(2) . . ?
O27 Ti3 O17 77.63(18) . . ?
O18 Ti3 O17 80.00(18) . . ?
O25 Ti3 O24 169.9(2) . . ?
O26 Ti3 O24 87.7(2) . . ?
O27 Ti3 O24 85.7(2) . . ?
O18 Ti3 O24 79.7(2) . . ?
O17 Ti3 O24 80.7(2) . . ?
O30 Ti4 O29 97.4(3) . . ?
O30 Ti4 O20 96.5(2) . . ?
O29 Ti4 O20 97.8(2) . . ?
O30 Ti4 O16 108.8(2) . . ?
O29 Ti4 O16 91.6(2) . . ?
O20 Ti4 O16 151.5(2) . . ?
O30 Ti4 O21 167.6(3) . . ?
O29 Ti4 O21 93.9(2) . . ?
O20 Ti4 O21 76.9(2) . . ?
O16 Ti4 O21 75.75(18) . . ?
O30 Ti4 O28 87.9(3) . . ?
O29 Ti4 O28 171.6(2) . . ?
O20 Ti4 O28 88.0(2) . . ?
O16 Ti4 O28 80.5(2) . . ?
O21 Ti4 O28 81.5(2) . . ?
C1 O1 Ti2 130.9(4) . . ?
C1 O1 Eu1 118.5(4) . . ?
Ti2 O1 Eu1 109.58(17) . . ?
C2 O2 Ti1 133.9(4) . . ?
C2 O2 Eu1 121.1(4) . . ?
Ti1 O2 Eu1 104.74(16) . . ?
C4 O3 Ti1 136.8(4) . . ?
C15 O5 Ti2 120.0(4) . . ?
C16 O6 Ti2 114.6(4) . . ?
C16 O6 Eu1 133.7(4) . . ?
Ti2 O6 Eu1 108.99(16) . . ?
C18 O7 Eu1 139.9(4) . . ?
C29 O9 Ti1 165.3(4) . . ?
C32 O10 Ti1 128.9(4) . . ?
C32 O10 H1 122.3 . . ?
Ti1 O10 H1 108.5 . . ?
C35 O11 Ti1 135.7(4) . . ?
C38 O12 Ti1 128.7(4) . . ?
C38 O12 Eu1 119.2(3) . . ?
Ti1 O12 Eu1 110.79(17) . . ?
C41 O13 Ti2 161.0(5) . . ?
C44 O14 Ti2 139.7(5) . . ?
C47 O15 Ti2 127.0(5) . . ?
C47 O15 H2 119.1 . . ?
Ti2 O15 H2 113.5 . . ?
C50 O16 Ti4 127.5(4) . . ?
C50 O16 Eu2 119.6(4) . . ?
Ti4 O16 Eu2 109.6(2) . . ?
C51 O17 Ti3 131.9(4) . . ?
C51 O17 Eu2 121.4(4) . . ?
Ti3 O17 Eu2 106.00(19) . . ?
C53 O18 Ti3 137.0(5) . . ?
C64 O20 Ti4 119.7(4) . . ?
C65 O21 Ti4 114.6(4) . . ?
C65 O21 Eu2 136.2(4) . . ?
Ti4 O21 Eu2 109.01(19) . . ?
C67 O22 Eu2 141.0(5) . . ?
C78 O24 Ti3 137.2(6) . . ?
C78 O24 H3 113.9 . . ?
Ti3 O24 H3 106.6 . . ?
C81 O25 Ti3 171.3(5) . . ?
C84 O26 Ti3 138.6(4) . . ?
C87 O27 Ti3 128.8(4) . . ?
C87 O27 Eu2 119.0(4) . . ?
Ti3 O27 Eu2 112.09(19) . . ?
C90 O28 Ti4 130.3(6) . . ?
C90 O28 H4 105.9 . . ?
Ti4 O28 H4 108.4 . . ?
C93 O29 Ti4 158.5(5) . . ?
C96 O30 Ti4 137.3(7) . . ?
O1 C1 C14 125.0(6) . . ?
O1 C1 C2 115.9(5) . . ?
C14 C1 C2 119.0(6) . . ?
O2 C2 C3 123.8(5) . . ?
O2 C2 C1 116.1(5) . . ?
C3 C2 C1 120.1(5) . . ?
C2 C3 C12 119.1(6) . . ?
C2 C3 C4 120.6(6) . . ?
C12 C3 C4 120.3(6) . . ?
O3 C4 C3 124.3(6) . . ?
O3 C4 C5 117.1(6) . . ?
C3 C4 C5 118.6(6) . . ?
C10 C5 C6 120.0(6) . . ?
C10 C5 C4 121.2(6) . . ?
C6 C5 C4 118.8(6) . . ?
C7 C6 C5 118.9(8) . . ?
C7 C6 H6 120.6 . . ?
C5 C6 H6 120.6 . . ?
C6 C7 C8 122.0(8) . . ?
C6 C7 H7 119.0 . . ?
C8 C7 H7 119.0 . . ?
C7 C8 C9 118.9(7) . . ?
C7 C8 H8 120.5 . . ?
C9 C8 H8 120.5 . . ?
C10 C9 C8 120.3(7) . . ?
C10 C9 H9 119.8 . . ?
C8 C9 H9 119.8 . . ?
C9 C10 C5 119.8(7) . . ?
C9 C10 C11 119.6(6) . . ?
C5 C10 C11 120.6(6) . . ?
O4 C11 C12 122.3(6) . . ?
O4 C11 C10 120.5(6) . . ?
C12 C11 C10 117.2(6) . . ?
C13 C12 C3 119.6(6) . . ?
C13 C12 C11 119.2(6) . . ?
C3 C12 C11 121.2(6) . . ?
C12 C13 C14 121.0(6) . . ?
C12 C13 H13 119.5 . . ?
C14 C13 H13 119.5 . . ?
C1 C14 C13 121.2(6) . . ?
C1 C14 H14 119.4 . . ?
C13 C14 H14 119.4 . . ?
O5 C15 C28 124.8(6) . . ?
O5 C15 C16 115.9(6) . . ?
C28 C15 C16 119.3(6) . . ?
O6 C16 C17 126.5(6) . . ?
O6 C16 C15 112.5(5) . . ?
C17 C16 C15 121.1(6) . . ?
C16 C17 C26 118.2(6) . . ?
C16 C17 C18 122.7(5) . . ?
C26 C17 C18 119.1(6) . . ?
O7 C18 C17 122.0(6) . . ?
O7 C18 C19 117.7(6) . . ?
C17 C18 C19 120.3(6) . . ?
C20 C19 C24 120.1(6) . . ?
C20 C19 C18 119.2(6) . . ?
C24 C19 C18 120.6(6) . . ?
C19 C20 C21 120.0(7) . . ?
C19 C20 H20 120.0 . . ?
C21 C20 H20 120.0 . . ?
C20 C21 C22 119.5(7) . . ?
C20 C21 H21 120.3 . . ?
C22 C21 H21 120.3 . . ?
C23 C22 C21 121.0(7) . . ?
C23 C22 H22 119.5 . . ?
C21 C22 H22 119.5 . . ?
C22 C23 C24 119.5(7) . . ?
C22 C23 H23 120.2 . . ?
C24 C23 H23 120.2 . . ?
C19 C24 C23 119.8(7) . . ?
C19 C24 C25 120.3(6) . . ?
C23 C24 C25 120.0(6) . . ?
O8 C25 C26 121.1(7) . . ?
O8 C25 C24 120.6(7) . . ?
C26 C25 C24 118.3(6) . . ?
C27 C26 C17 119.8(6) . . ?
C27 C26 C25 119.7(6) . . ?
C17 C26 C25 120.5(6) . . ?
C26 C27 C28 122.0(6) . . ?
C26 C27 H27 119.0 . . ?
C28 C27 H27 119.0 . . ?
C15 C28 C27 119.5(7) . . ?
C15 C28 H28 120.2 . . ?
C27 C28 H28 120.2 . . ?
O9 C29 C31 110.3(7) . . ?
O9 C29 C30 110.1(6) . . ?
C31 C29 C30 114.7(7) . . ?
O9 C29 H29 107.1 . . ?
C31 C29 H29 107.1 . . ?
C30 C29 H29 107.1 . . ?
C29 C30 H30A 109.5 . . ?
C29 C30 H30B 109.5 . . ?
H30A C30 H30B 109.5 . . ?
C29 C30 H30C 109.5 . . ?
H30A C30 H30C 109.5 . . ?
H30B C30 H30C 109.5 . . ?
C29 C31 H31A 109.5 . . ?
C29 C31 H31B 109.5 . . ?
H31A C31 H31B 109.5 . . ?
C29 C31 H31C 109.5 . . ?
H31A C31 H31C 109.5 . . ?
H31B C31 H31C 109.5 . . ?
O10 C32 C33 109.4(6) . . ?
O10 C32 C34 110.3(6) . . ?
C33 C32 C34 113.7(7) . . ?
O10 C32 H32 107.8 . . ?
C33 C32 H32 107.8 . . ?
C34 C32 H32 107.8 . . ?
C32 C33 H33A 109.5 . . ?
C32 C33 H33B 109.5 . . ?
H33A C33 H33B 109.5 . . ?
C32 C33 H33C 109.5 . . ?
H33A C33 H33C 109.5 . . ?
H33B C33 H33C 109.5 . . ?
C32 C34 H34A 109.5 . . ?
C32 C34 H34B 109.5 . . ?
H34A C34 H34B 109.5 . . ?
C32 C34 H34C 109.5 . . ?
H34A C34 H34C 109.5 . . ?
H34B C34 H34C 109.5 . . ?
O11 C35 C37 108.7(6) . . ?
O11 C35 C36 109.9(6) . . ?
C37 C35 C36 115.1(6) . . ?
O11 C35 H35 107.6 . . ?
C37 C35 H35 107.6 . . ?
C36 C35 H35 107.6 . . ?
C35 C36 H36A 109.5 . . ?
C35 C36 H36B 109.5 . . ?
H36A C36 H36B 109.5 . . ?
C35 C36 H36C 109.5 . . ?
H36A C36 H36C 109.5 . . ?
H36B C36 H36C 109.5 . . ?
C35 C37 H37A 109.5 . . ?
C35 C37 H37B 109.5 . . ?
H37A C37 H37B 109.5 . . ?
C35 C37 H37C 109.5 . . ?
H37A C37 H37C 109.5 . . ?
H37B C37 H37C 109.5 . . ?
O12 C38 C39 110.4(5) . . ?
O12 C38 C40 110.3(5) . . ?
C39 C38 C40 114.0(5) . . ?
O12 C38 H38 107.3 . . ?
C39 C38 H38 107.3 . . ?
C40 C38 H38 107.3 . . ?
C38 C39 H39A 109.5 . . ?
C38 C39 H39B 109.5 . . ?
H39A C39 H39B 109.5 . . ?
C38 C39 H39C 109.5 . . ?
H39A C39 H39C 109.5 . . ?
H39B C39 H39C 109.5 . . ?
C38 C40 H40A 109.5 . . ?
C38 C40 H40B 109.5 . . ?
H40A C40 H40B 109.5 . . ?
C38 C40 H40C 109.5 . . ?
H40A C40 H40C 109.5 . . ?
H40B C40 H40C 109.5 . . ?
O13 C41 C43 108.7(7) . . ?
O13 C41 C42 108.5(7) . . ?
C43 C41 C42 116.0(7) . . ?
O13 C41 H41 107.8 . . ?
C43 C41 H41 107.8 . . ?
C42 C41 H41 107.8 . . ?
C41 C42 H42A 109.5 . . ?
C41 C42 H42B 109.5 . . ?
H42A C42 H42B 109.5 . . ?
C41 C42 H42C 109.5 . . ?
H42A C42 H42C 109.5 . . ?
H42B C42 H42C 109.5 . . ?
C41 C43 H43A 109.5 . . ?
C41 C43 H43B 109.5 . . ?
H43A C43 H43B 109.5 . . ?
C41 C43 H43C 109.5 . . ?
H43A C43 H43C 109.5 . . ?
H43B C43 H43C 109.5 . . ?
O14 C44 C46 112.0(6) . . ?
O14 C44 C45 109.2(7) . . ?
C46 C44 C45 114.6(6) . . ?
O14 C44 H44 106.9 . . ?
C46 C44 H44 106.9 . . ?
C45 C44 H44 106.9 . . ?
C44 C45 H45A 109.5 . . ?
C44 C45 H45B 109.5 . . ?
H45A C45 H45B 109.5 . . ?
C44 C45 H45C 109.5 . . ?
H45A C45 H45C 109.5 . . ?
H45B C45 H45C 109.5 . . ?
C44 C46 H46A 109.5 . . ?
C44 C46 H46B 109.5 . . ?
H46A C46 H46B 109.5 . . ?
C44 C46 H46C 109.5 . . ?
H46A C46 H46C 109.5 . . ?
H46B C46 H46C 109.5 . . ?
O15 C47 C48 107.4(9) . . ?
O15 C47 C49 107.4(8) . . ?
C48 C47 C49 116.0(8) . . ?
O15 C47 H47 108.6 . . ?
C48 C47 H47 108.6 . . ?
C49 C47 H47 108.6 . . ?
C47 C48 H48A 109.5 . . ?
C47 C48 H48B 109.5 . . ?
H48A C48 H48B 109.5 . . ?
C47 C48 H48C 109.5 . . ?
H48A C48 H48C 109.5 . . ?
H48B C48 H48C 109.5 . . ?
C47 C49 H49A 109.5 . . ?
C47 C49 H49B 109.5 . . ?
H49A C49 H49B 109.5 . . ?
C47 C49 H49C 109.5 . . ?
H49A C49 H49C 109.5 . . ?
H49B C49 H49C 109.5 . . ?
O16 C50 C63 122.8(7) . . ?
O16 C50 C51 116.6(6) . . ?
C63 C50 C51 120.5(7) . . ?
O17 C51 C50 116.3(6) . . ?
O17 C51 C52 123.5(6) . . ?
C50 C51 C52 120.2(6) . . ?
C51 C52 C53 122.4(6) . . ?
C51 C52 C61 118.2(6) . . ?
C53 C52 C61 119.4(6) . . ?
O18 C53 C52 122.2(7) . . ?
O18 C53 C54 117.5(6) . . ?
C52 C53 C54 120.3(6) . . ?
C55 C54 C59 119.5(7) . . ?
C55 C54 C53 120.1(7) . . ?
C59 C54 C53 120.4(7) . . ?
C56 C55 C54 120.4(8) . . ?
C56 C55 H55 119.8 . . ?
C54 C55 H55 119.8 . . ?
C55 C56 C57 120.5(8) . . ?
C55 C56 H56 119.8 . . ?
C57 C56 H56 119.8 . . ?
C58 C57 C56 119.8(8) . . ?
C58 C57 H57 120.1 . . ?
C56 C57 H57 120.1 . . ?
C57 C58 C59 120.9(8) . . ?
C57 C58 H58 119.6 . . ?
C59 C58 H58 119.6 . . ?
C58 C59 C54 118.9(7) . . ?
C58 C59 C60 120.6(7) . . ?
C54 C59 C60 120.5(7) . . ?
O19 C60 C59 121.0(7) . . ?
O19 C60 C61 120.4(7) . . ?
C59 C60 C61 118.6(6) . . ?
C62 C61 C52 119.9(7) . . ?
C62 C61 C60 119.5(7) . . ?
C52 C61 C60 120.6(7) . . ?
C61 C62 C63 121.4(7) . . ?
C61 C62 H62 119.3 . . ?
C63 C62 H62 119.3 . . ?
C50 C63 C62 119.6(7) . . ?
C50 C63 H63 120.2 . . ?
C62 C63 H63 120.2 . . ?
O20 C64 C77 124.3(7) . . ?
O20 C64 C65 117.1(6) . . ?
C77 C64 C65 118.6(7) . . ?
O21 C65 C66 126.6(6) . . ?
O21 C65 C64 111.7(6) . . ?
C66 C65 C64 121.7(7) . . ?
C65 C66 C75 117.2(6) . . ?
C65 C66 C67 122.5(6) . . ?
C75 C66 C67 120.3(7) . . ?
O22 C67 C66 122.5(7) . . ?
O22 C67 C68 117.5(7) . . ?
C66 C67 C68 119.9(7) . . ?
C69 C68 C73 119.2(7) . . ?
C69 C68 C67 120.0(7) . . ?
C73 C68 C67 120.8(7) . . ?
C70 C69 C68 119.7(8) . . ?
C70 C69 H69 120.2 . . ?
C68 C69 H69 120.2 . . ?
C71 C70 C69 120.5(9) . . ?
C71 C70 H70 119.8 . . ?
C69 C70 H70 119.8 . . ?
C70 C71 C72 120.8(9) . . ?
C70 C71 H71 119.6 . . ?
C72 C71 H71 119.6 . . ?
C71 C72 C73 119.4(9) . . ?
C71 C72 H72 120.3 . . ?
C73 C72 H72 120.3 . . ?
C72 C73 C68 120.3(8) . . ?
C72 C73 C74 119.6(8) . . ?
C68 C73 C74 120.1(7) . . ?
O23 C74 C75 121.9(8) . . ?
O23 C74 C73 119.7(8) . . ?
C75 C74 C73 118.3(7) . . ?
C76 C75 C66 121.4(7) . . ?
C76 C75 C74 118.1(7) . . ?
C66 C75 C74 120.5(7) . . ?
C75 C76 C77 120.7(7) . . ?
C75 C76 H76 119.7 . . ?
C77 C76 H76 119.7 . . ?
C64 C77 C76 120.4(7) . . ?
C64 C77 H77 119.8 . . ?
C76 C77 H77 119.8 . . ?
O24 C78 C79 117.7(9) . . ?
O24 C78 C80 113.5(8) . . ?
C79 C78 C80 117.4(8) . . ?
O24 C78 H78 101.4 . . ?
C79 C78 H78 101.4 . . ?
C80 C78 H78 101.4 . . ?
C78 C79 H79A 109.5 . . ?
C78 C79 H79B 109.5 . . ?
H79A C79 H79B 109.5 . . ?
C78 C79 H79C 109.5 . . ?
H79A C79 H79C 109.5 . . ?
H79B C79 H79C 109.5 . . ?
C78 C80 H80A 109.5 . . ?
C78 C80 H80B 109.5 . . ?
H80A C80 H80B 109.5 . . ?
C78 C80 H80C 109.5 . . ?
H80A C80 H80C 109.5 . . ?
H80B C80 H80C 109.5 . . ?
O25 C81 C83 110.9(7) . . ?
O25 C81 C82 110.4(6) . . ?
C83 C81 C82 115.1(6) . . ?
O25 C81 H81 106.7 . . ?
C83 C81 H81 106.7 . . ?
C82 C81 H81 106.7 . . ?
C81 C82 H82A 109.5 . . ?
C81 C82 H82B 109.5 . . ?
H82A C82 H82B 109.5 . . ?
C81 C82 H82C 109.5 . . ?
H82A C82 H82C 109.5 . . ?
H82B C82 H82C 109.5 . . ?
C81 C83 H83A 109.5 . . ?
C81 C83 H83B 109.5 . . ?
H83A C83 H83B 109.5 . . ?
C81 C83 H83C 109.5 . . ?
H83A C83 H83C 109.5 . . ?
H83B C83 H83C 109.5 . . ?
O26 C84 C85 109.1(6) . . ?
O26 C84 C86 109.5(6) . . ?
C85 C84 C86 114.3(6) . . ?
O26 C84 H84 107.9 . . ?
C85 C84 H84 107.9 . . ?
C86 C84 H84 107.9 . . ?
C84 C85 H85A 109.5 . . ?
C84 C85 H85B 109.5 . . ?
H85A C85 H85B 109.5 . . ?
C84 C85 H85C 109.5 . . ?
H85A C85 H85C 109.5 . . ?
H85B C85 H85C 109.5 . . ?
C84 C86 H86A 109.5 . . ?
C84 C86 H86B 109.5 . . ?
H86A C86 H86B 109.5 . . ?
C84 C86 H86C 109.5 . . ?
H86A C86 H86C 109.5 . . ?
H86B C86 H86C 109.5 . . ?
O27 C87 C89 111.7(6) . . ?
O27 C87 C88 109.5(6) . . ?
C89 C87 C88 113.4(6) . . ?
O27 C87 H87 107.3 . . ?
C89 C87 H87 107.3 . . ?
C88 C87 H87 107.3 . . ?
C87 C88 H88A 109.5 . . ?
C87 C88 H88B 109.5 . . ?
H88A C88 H88B 109.5 . . ?
C87 C88 H88C 109.5 . . ?
H88A C88 H88C 109.5 . . ?
H88B C88 H88C 109.5 . . ?
C87 C89 H89A 109.5 . . ?
C87 C89 H89B 109.5 . . ?
H89A C89 H89B 109.5 . . ?
C87 C89 H89C 109.5 . . ?
H89A C89 H89C 109.5 . . ?
H89B C89 H89C 109.5 . . ?
O28 C90 C91 118.7(9) . . ?
O28 C90 C92 109.3(10) . . ?
C91 C90 C92 118.5(8) . . ?
O28 C90 H90 102.5 . . ?
C91 C90 H90 102.5 . . ?
C92 C90 H90 102.5 . . ?
C90 C91 H91A 109.5 . . ?
C90 C91 H91B 109.5 . . ?
H91A C91 H91B 109.5 . . ?
C90 C91 H91C 109.5 . . ?
H91A C91 H91C 109.5 . . ?
H91B C91 H91C 109.5 . . ?
C90 C92 H92A 109.5 . . ?
C90 C92 H92B 109.5 . . ?
H92A C92 H92B 109.5 . . ?
C90 C92 H92C 109.5 . . ?
H92A C92 H92C 109.5 . . ?
H92B C92 H92C 109.5 . . ?
O29 C93 C95 113.6(8) . . ?
O29 C93 C94 114.3(7) . . ?
C95 C93 C94 117.4(7) . . ?
O29 C93 H93 103.0 . . ?
C95 C93 H93 103.0 . . ?
C94 C93 H93 103.0 . . ?
C93 C94 H94A 109.5 . . ?
C93 C94 H94B 109.5 . . ?
H94A C94 H94B 109.5 . . ?
C93 C94 H94C 109.5 . . ?
H94A C94 H94C 109.5 . . ?
H94B C94 H94C 109.5 . . ?
C93 C95 H95A 109.5 . . ?
C93 C95 H95B 109.5 . . ?
H95A C95 H95B 109.5 . . ?
C93 C95 H95C 109.5 . . ?
H95A C95 H95C 109.5 . . ?
H95B C95 H95C 109.5 . . ?
O30 C96 C98 113.6(9) . . ?
O30 C96 C97 118.4(8) . . ?
C98 C96 C97 120.7(8) . . ?
O30 C96 H96 99.1 . . ?
C98 C96 H96 99.1 . . ?
C97 C96 H96 99.1 . . ?
C96 C97 H97A 109.5 . . ?
C96 C97 H97B 109.5 . . ?
H97A C97 H97B 109.5 . . ?
C96 C97 H97C 109.5 . . ?
H97A C97 H97C 109.5 . . ?
H97B C97 H97C 109.5 . . ?
C96 C98 H98A 109.5 . . ?
C96 C98 H98B 109.5 . . ?
H98A C98 H98B 109.5 . . ?
C96 C98 H98C 109.5 . . ?
H98A C98 H98C 109.5 . . ?
H98B C98 H98C 109.5 . . ?

loop_
_geom_bond_atom_site_label_1
_geom_bond_atom_site_label_2
_geom_bond_distance
_geom_bond_site_symmetry_2
_geom_bond_publ_flag
Eu1 O6 2.337(4) . ?
Eu1 O12 2.346(4) . ?
Eu1 O2 2.359(4) . ?
Eu1 O7 2.359(4) . ?
Eu1 O1 2.400(4) . ?
Eu1 Cl1 2.6802(18) . ?
Eu1 Cl2 2.6978(17) . ?
Eu2 O21 2.349(5) . ?
Eu2 O27 2.371(4) . ?
Eu2 O22 2.382(5) . ?
Eu2 O17 2.390(4) . ?
Eu2 O16 2.408(4) . ?
Eu2 Cl3 2.656(2) . ?
Eu2 Cl4 2.681(2) . ?
Ti1 O9 1.738(5) . ?
Ti1 O11 1.791(4) . ?
Ti1 O12 1.933(4) . ?
Ti1 O3 2.074(5) . ?
Ti1 O2 2.094(4) . ?
Ti1 O10 2.191(5) . ?
Ti2 O13 1.751(5) . ?
Ti2 O14 1.780(4) . ?
Ti2 O5 1.939(4) . ?
Ti2 O1 2.050(4) . ?
Ti2 O6 2.133(4) . ?
Ti2 O15 2.172(5) . ?
Ti3 O25 1.739(5) . ?
Ti3 O26 1.777(4) . ?
Ti3 O27 1.940(5) . ?
Ti3 O18 2.081(5) . ?
Ti3 O17 2.093(5) . ?
Ti3 O24 2.192(5) . ?
Ti4 O30 1.777(5) . ?
Ti4 O29 1.783(5) . ?
Ti4 O20 1.926(5) . ?
Ti4 O16 2.056(5) . ?
Ti4 O21 2.135(5) . ?
Ti4 O28 2.176(6) . ?
O1 C1 1.348(7) . ?
O2 C2 1.317(7) . ?
O3 C4 1.237(7) . ?
O4 C11 1.221(7) . ?
O5 C15 1.321(7) . ?
O6 C16 1.334(7) . ?
O7 C18 1.250(7) . ?
O8 C25 1.229(8) . ?
O9 C29 1.437(7) . ?
O10 C32 1.432(6) . ?
O10 H1 0.8501 . ?
O11 C35 1.427(6) . ?
O12 C38 1.439(6) . ?
O13 C41 1.409(7) . ?
O14 C44 1.407(7) . ?
O15 C47 1.438(7) . ?
O15 H2 0.8500 . ?
O16 C50 1.353(8) . ?
O17 C51 1.325(7) . ?
O18 C53 1.250(8) . ?
O19 C60 1.229(8) . ?
O20 C64 1.319(8) . ?
O21 C65 1.336(8) . ?
O22 C67 1.255(8) . ?
O23 C74 1.226(9) . ?
O24 C78 1.405(8) . ?
O24 H3 0.8500 . ?
O25 C81 1.419(7) . ?
O26 C84 1.432(6) . ?
O27 C87 1.447(6) . ?
O28 C90 1.442(8) . ?
O28 H4 0.8501 . ?
O29 C93 1.383(7) . ?
O30 C96 1.401(7) . ?
C1 C14 1.366(8) . ?
C1 C2 1.428(8) . ?
C2 C3 1.406(8) . ?
C3 C12 1.420(8) . ?
C3 C4 1.444(9) . ?
C4 C5 1.483(9) . ?
C5 C10 1.386(9) . ?
C5 C6 1.408(10) . ?
C6 C7 1.369(10) . ?
C6 H6 0.9500 . ?
C7 C8 1.378(11) . ?
C7 H7 0.9500 . ?
C8 C9 1.398(11) . ?
C8 H8 0.9500 . ?
C9 C10 1.384(9) . ?
C9 H9 0.9500 . ?
C10 C11 1.491(9) . ?
C11 C12 1.476(8) . ?
C12 C13 1.377(9) . ?
C13 C14 1.395(9) . ?
C13 H13 0.9500 . ?
C14 H14 0.9500 . ?
C15 C28 1.377(9) . ?
C15 C16 1.446(8) . ?
C16 C17 1.380(8) . ?
C17 C26 1.443(8) . ?
C17 C18 1.448(9) . ?
C18 C19 1.472(8) . ?
C19 C20 1.384(9) . ?
C19 C24 1.398(9) . ?
C20 C21 1.392(9) . ?
C20 H20 0.9500 . ?
C21 C22 1.396(10) . ?
C21 H21 0.9500 . ?
C22 C23 1.371(10) . ?
C22 H22 0.9500 . ?
C23 C24 1.401(9) . ?
C23 H23 0.9500 . ?
C24 C25 1.483(10) . ?
C25 C26 1.475(10) . ?
C26 C27 1.370(10) . ?
C27 C28 1.403(10) . ?
C27 H27 0.9500 . ?
C28 H28 0.9500 . ?
C29 C31 1.483(8) . ?
C29 C30 1.486(7) . ?
C29 H29 1.0000 . ?
C30 H30A 0.9800 . ?
C30 H30B 0.9800 . ?
C30 H30C 0.9800 . ?
C31 H31A 0.9800 . ?
C31 H31B 0.9800 . ?
C31 H31C 0.9800 . ?
C32 C33 1.498(7) . ?
C32 C34 1.503(7) . ?
C32 H32 1.0000 . ?
C33 H33A 0.9800 . ?
C33 H33B 0.9800 . ?
C33 H33C 0.9800 . ?
C34 H34A 0.9800 . ?
C34 H34B 0.9800 . ?
C34 H34C 0.9800 . ?
C35 C37 1.478(7) . ?
C35 C36 1.484(7) . ?
C35 H35 1.0000 . ?
C36 H36A 0.9800 . ?
C36 H36B 0.9800 . ?
C36 H36C 0.9800 . ?
C37 H37A 0.9800 . ?
C37 H37B 0.9800 . ?
C37 H37C 0.9800 . ?
C38 C39 1.499(7) . ?
C38 C40 1.501(7) . ?
C38 H38 1.0000 . ?
C39 H39A 0.9800 . ?
C39 H39B 0.9800 . ?
C39 H39C 0.9800 . ?
C40 H40A 0.9800 . ?
C40 H40B 0.9800 . ?
C40 H40C 0.9800 . ?
C41 C43 1.479(8) . ?
C41 C42 1.480(8) . ?
C41 H41 1.0000 . ?
C42 H42A 0.9800 . ?
C42 H42B 0.9800 . ?
C42 H42C 0.9800 . ?
C43 H43A 0.9800 . ?
C43 H43B 0.9800 . ?
C43 H43C 0.9800 . ?
C44 C46 1.483(7) . ?
C44 C45 1.501(7) . ?
C44 H44 1.0000 . ?
C45 H45A 0.9800 . ?
C45 H45B 0.9800 . ?
C45 H45C 0.9800 . ?
C46 H46A 0.9800 . ?
C46 H46B 0.9800 . ?
C46 H46C 0.9800 . ?
C47 C48 1.464(8) . ?
C47 C49 1.494(8) . ?
C47 H47 1.0000 . ?
C48 H48A 0.9800 . ?
C48 H48B 0.9800 . ?
C48 H48C 0.9800 . ?
C49 H49A 0.9800 . ?
C49 H49B 0.9800 . ?
C49 H49C 0.9800 . ?
C50 C63 1.376(9) . ?
C50 C51 1.407(9) . ?
C51 C52 1.408(9) . ?
C52 C53 1.435(9) . ?
C52 C61 1.436(9) . ?
C53 C54 1.474(9) . ?
C54 C55 1.383(10) . ?
C54 C59 1.408(9) . ?
C55 C56 1.381(10) . ?
C55 H55 0.9500 . ?
C56 C57 1.381(11) . ?
C56 H56 0.9500 . ?
C57 C58 1.373(11) . ?
C57 H57 0.9500 . ?
C58 C59 1.395(10) . ?
C58 H58 0.9500 . ?
C59 C60 1.461(10) . ?
C60 C61 1.481(10) . ?
C61 C62 1.369(10) . ?
C62 C63 1.401(10) . ?
C62 H62 0.9500 . ?
C63 H63 0.9500 . ?
C64 C77 1.379(10) . ?
C64 C65 1.434(9) . ?
C65 C66 1.383(9) . ?
C66 C75 1.422(10) . ?
C66 C67 1.445(9) . ?
C67 C68 1.469(10) . ?
C68 C69 1.392(10) . ?
C68 C73 1.405(10) . ?
C69 C70 1.385(10) . ?
C69 H69 0.9500 . ?
C70 C71 1.373(12) . ?
C70 H70 0.9500 . ?
C71 C72 1.378(12) . ?
C71 H71 0.9500 . ?
C72 C73 1.384(10) . ?
C72 H72 0.9500 . ?
C73 C74 1.488(11) . ?
C74 C75 1.482(10) . ?
C75 C76 1.371(10) . ?
C76 C77 1.390(10) . ?
C76 H76 0.9500 . ?
C77 H77 0.9500 . ?
C78 C79 1.454(8) . ?
C78 C80 1.477(8) . ?
C78 H78 1.0000 . ?
C79 H79A 0.9800 . ?
C79 H79B 0.9800 . ?
C79 H79C 0.9800 . ?
C80 H80A 0.9800 . ?
C80 H80B 0.9800 . ?
C80 H80C 0.9800 . ?
C81 C83 1.471(7) . ?
C81 C82 1.499(7) . ?
C81 H81 1.0000 . ?
C82 H82A 0.9800 . ?
C82 H82B 0.9800 . ?
C82 H82C 0.9800 . ?
C83 H83A 0.9800 . ?
C83 H83B 0.9800 . ?
C83 H83C 0.9800 . ?
C84 C85 1.487(7) . ?
C84 C86 1.492(7) . ?
C84 H84 1.0000 . ?
C85 H85A 0.9800 . ?
C85 H85B 0.9800 . ?
C85 H85C 0.9800 . ?
C86 H86A 0.9800 . ?
C86 H86B 0.9800 . ?
C86 H86C 0.9800 . ?
C87 C89 1.496(7) . ?
C87 C88 1.499(7) . ?
C87 H87 1.0000 . ?
C88 H88A 0.9800 . ?
C88 H88B 0.9800 . ?
C88 H88C 0.9800 . ?
C89 H89A 0.9800 . ?
C89 H89B 0.9800 . ?
C89 H89C 0.9800 . ?
C90 C91 1.453(8) . ?
C90 C92 1.462(8) . ?
C90 H90 1.0000 . ?
C91 H91A 0.9800 . ?
C91 H91B 0.9800 . ?
C91 H91C 0.9800 . ?
C92 H92A 0.9800 . ?
C92 H92B 0.9800 . ?
C92 H92C 0.9800 . ?
C93 C95 1.466(8) . ?
C93 C94 1.470(8) . ?
C93 H93 1.0000 . ?
C94 H94A 0.9800 . ?
C94 H94B 0.9800 . ?
C94 H94C 0.9800 . ?
C95 H95A 0.9800 . ?
C95 H95B 0.9800 . ?
C95 H95C 0.9800 . ?
C96 C98 1.443(8) . ?
C96 C97 1.449(8) . ?
C96 H96 1.0000 . ?
C97 H97A 0.9800 . ?
C97 H97B 0.9800 . ?
C97 H97C 0.9800 . ?
C98 H98A 0.9800 . ?
C98 H98B 0.9800 . ?
C98 H98C 0.9800 . ?

loop_
_geom_torsion_atom_site_label_1
_geom_torsion_atom_site_label_2
_geom_torsion_atom_site_label_3
_geom_torsion_atom_site_label_4
_geom_torsion
_geom_torsion_site_symmetry_1
_geom_torsion_site_symmetry_2
_geom_torsion_site_symmetry_3
_geom_torsion_site_symmetry_4
_geom_torsion_publ_flag
O11 Ti1 O9 C29 177.6(19) . . . . ?
O12 Ti1 O9 C29 70.6(19) . . . . ?
O3 Ti1 O9 C29 -88.7(19) . . . . ?
O2 Ti1 O9 C29 -8.7(19) . . . . ?
O9 Ti1 O11 C35 9.9(6) . . . . ?
O12 Ti1 O11 C35 114.5(6) . . . . ?
O3 Ti1 O11 C35 -83.6(6) . . . . ?
O2 Ti1 O11 C35 -145.0(7) . . . . ?
O10 Ti1 O11 C35 -162.0(6) . . . . ?
O14 Ti2 O13 C41 167.9(15) . . . . ?
O5 Ti2 O13 C41 68.8(16) . . . . ?
O1 Ti2 O13 C41 -84.9(15) . . . . ?
O6 Ti2 O13 C41 -8.9(16) . . . . ?
O13 Ti2 O14 C44 -18.2(7) . . . . ?
O5 Ti2 O14 C44 82.4(7) . . . . ?
O1 Ti2 O14 C44 -114.1(7) . . . . ?
O6 Ti2 O14 C44 150.2(7) . . . . ?
O15 Ti2 O14 C44 166.9(7) . . . . ?
O25 Ti3 O26 C84 10.0(7) . . . . ?
O27 Ti3 O26 C84 113.7(7) . . . . ?
O18 Ti3 O26 C84 -82.0(7) . . . . ?
O17 Ti3 O26 C84 -139.9(9) . . . . ?
O24 Ti3 O26 C84 -161.5(7) . . . . ?
O30 Ti4 O29 C93 126.0(17) . . . . ?
O20 Ti4 O29 C93 28.4(17) . . . . ?
O16 Ti4 O29 C93 -124.7(17) . . . . ?
O21 Ti4 O29 C93 -48.9(17) . . . . ?
O29 Ti4 O30 C96 -33.9(9) . . . . ?
O20 Ti4 O30 C96 64.9(9) . . . . ?
O16 Ti4 O30 C96 -128.2(9) . . . . ?
O21 Ti4 O30 C96 121.8(12) . . . . ?
O28 Ti4 O30 C96 152.6(9) . . . . ?
Ti2 O1 C1 C14 -0.7(9) . . . . ?
Eu1 O1 C1 C14 -168.1(5) . . . . ?
Ti2 O1 C1 C2 178.6(4) . . . . ?
Eu1 O1 C1 C2 11.3(7) . . . . ?
Ti1 O2 C2 C3 -8.3(10) . . . . ?
Eu1 O2 C2 C3 165.7(5) . . . . ?
Ti1 O2 C2 C1 173.9(4) . . . . ?
Eu1 O2 C2 C1 -12.1(7) . . . . ?
O1 C1 C2 O2 0.2(8) . . . . ?
C14 C1 C2 O2 179.6(6) . . . . ?
O1 C1 C2 C3 -177.6(5) . . . . ?
C14 C1 C2 C3 1.8(10) . . . . ?
O2 C2 C3 C12 179.8(6) . . . . ?
C1 C2 C3 C12 -2.5(9) . . . . ?
O2 C2 C3 C4 0.5(10) . . . . ?
C1 C2 C3 C4 178.2(6) . . . . ?
Ti1 O3 C4 C3 -6.5(12) . . . . ?
Ti1 O3 C4 C5 172.7(5) . . . . ?
C2 C3 C4 O3 6.6(11) . . . . ?
C12 C3 C4 O3 -172.7(6) . . . . ?
C2 C3 C4 C5 -172.7(6) . . . . ?
C12 C3 C4 C5 8.0(10) . . . . ?
O3 C4 C5 C10 173.1(7) . . . . ?
C3 C4 C5 C10 -7.6(10) . . . . ?
O3 C4 C5 C6 -7.1(10) . . . . ?
C3 C4 C5 C6 172.2(7) . . . . ?
C10 C5 C6 C7 0.3(13) . . . . ?
C4 C5 C6 C7 -179.5(8) . . . . ?
C5 C6 C7 C8 -1.6(15) . . . . ?
C6 C7 C8 C9 0.7(16) . . . . ?
C7 C8 C9 C10 1.6(14) . . . . ?
C8 C9 C10 C5 -2.9(12) . . . . ?
C8 C9 C10 C11 178.7(7) . . . . ?
C6 C5 C10 C9 2.0(11) . . . . ?
C4 C5 C10 C9 -178.3(7) . . . . ?
C6 C5 C10 C11 -179.7(7) . . . . ?
C4 C5 C10 C11 0.1(11) . . . . ?
C9 C10 C11 O4 4.8(11) . . . . ?
C5 C10 C11 O4 -173.5(7) . . . . ?
C9 C10 C11 C12 -174.8(7) . . . . ?
C5 C10 C11 C12 6.8(10) . . . . ?
C2 C3 C12 C13 1.2(10) . . . . ?
C4 C3 C12 C13 -179.5(6) . . . . ?
C2 C3 C12 C11 179.7(6) . . . . ?
C4 C3 C12 C11 -1.0(10) . . . . ?
O4 C11 C12 C13 -7.5(10) . . . . ?
C10 C11 C12 C13 172.2(6) . . . . ?
O4 C11 C12 C3 174.0(6) . . . . ?
C10 C11 C12 C3 -6.4(9) . . . . ?
C3 C12 C13 C14 1.0(10) . . . . ?
C11 C12 C13 C14 -177.5(6) . . . . ?
O1 C1 C14 C13 179.8(6) . . . . ?
C2 C1 C14 C13 0.4(10) . . . . ?
C12 C13 C14 C1 -1.8(11) . . . . ?
Ti2 O5 C15 C28 -175.8(6) . . . . ?
Ti2 O5 C15 C16 3.0(8) . . . . ?
Ti2 O6 C16 C17 177.4(5) . . . . ?
Eu1 O6 C16 C17 18.5(10) . . . . ?
Ti2 O6 C16 C15 -3.9(7) . . . . ?
Eu1 O6 C16 C15 -162.9(4) . . . . ?
O5 C15 C16 O6 0.9(8) . . . . ?
C28 C15 C16 O6 179.8(6) . . . . ?
O5 C15 C16 C17 179.7(6) . . . . ?
C28 C15 C16 C17 -1.5(10) . . . . ?
O6 C16 C17 C26 179.1(6) . . . . ?
C15 C16 C17 C26 0.6(9) . . . . ?
O6 C16 C17 C18 1.1(10) . . . . ?
C15 C16 C17 C18 -177.5(6) . . . . ?
Eu1 O7 C18 C17 -8.7(10) . . . . ?
Eu1 O7 C18 C19 172.9(4) . . . . ?
C16 C17 C18 O7 -6.3(10) . . . . ?
C26 C17 C18 O7 175.7(6) . . . . ?
C16 C17 C18 C19 172.1(6) . . . . ?
C26 C17 C18 C19 -5.9(9) . . . . ?
O7 C18 C19 C20 5.5(9) . . . . ?
C17 C18 C19 C20 -172.9(6) . . . . ?
O7 C18 C19 C24 -175.2(6) . . . . ?
C17 C18 C19 C24 6.4(9) . . . . ?
C24 C19 C20 C21 -0.1(10) . . . . ?
C18 C19 C20 C21 179.2(6) . . . . ?
C19 C20 C21 C22 0.1(11) . . . . ?
C20 C21 C22 C23 -0.3(11) . . . . ?
C21 C22 C23 C24 0.5(11) . . . . ?
C20 C19 C24 C23 0.3(10) . . . . ?
C18 C19 C24 C23 -178.9(6) . . . . ?
C20 C19 C24 C25 -179.4(6) . . . . ?
C18 C19 C24 C25 1.3(10) . . . . ?
C22 C23 C24 C19 -0.5(10) . . . . ?
C22 C23 C24 C25 179.2(7) . . . . ?
C19 C24 C25 O8 171.4(7) . . . . ?
C23 C24 C25 O8 -8.4(11) . . . . ?
C19 C24 C25 C26 -9.0(10) . . . . ?
C23 C24 C25 C26 171.2(6) . . . . ?
C16 C17 C26 C27 1.1(10) . . . . ?
C18 C17 C26 C27 179.2(6) . . . . ?
C16 C17 C26 C25 179.9(6) . . . . ?
C18 C17 C26 C25 -2.0(10) . . . . ?
O8 C25 C26 C27 7.8(11) . . . . ?
C24 C25 C26 C27 -171.8(7) . . . . ?
O8 C25 C26 C17 -171.0(7) . . . . ?
C24 C25 C26 C17 9.4(10) . . . . ?
C17 C26 C27 C28 -2.0(11) . . . . ?
C25 C26 C27 C28 179.2(7) . . . . ?
O5 C15 C28 C27 179.4(7) . . . . ?
C16 C15 C28 C27 0.7(11) . . . . ?
C26 C27 C28 C15 1.1(12) . . . . ?
Ti1 O9 C29 C31 162.0(16) . . . . ?
Ti1 O9 C29 C30 34(2) . . . . ?
Ti1 O10 C32 C33 -104.8(7) . . . . ?
Ti1 O10 C32 C34 129.4(6) . . . . ?
Ti1 O11 C35 C37 -161.1(6) . . . . ?
Ti1 O11 C35 C36 72.2(9) . . . . ?
Ti1 O12 C38 C39 77.3(7) . . . . ?
Eu1 O12 C38 C39 -116.6(5) . . . . ?
Ti1 O12 C38 C40 -49.5(7) . . . . ?
Eu1 O12 C38 C40 116.5(5) . . . . ?
Ti2 O13 C41 C43 -171.7(13) . . . . ?
Ti2 O13 C41 C42 -44.7(19) . . . . ?
Ti2 O14 C44 C46 -65.0(10) . . . . ?
Ti2 O14 C44 C45 167.0(5) . . . . ?
Ti2 O15 C47 C48 112.6(8) . . . . ?
Ti2 O15 C47 C49 -121.9(8) . . . . ?
Ti4 O16 C50 C63 -21.8(10) . . . . ?
Eu2 O16 C50 C63 -178.8(6) . . . . ?
Ti4 O16 C50 C51 160.0(5) . . . . ?
Eu2 O16 C50 C51 3.0(8) . . . . ?
Ti3 O17 C51 C50 163.2(5) . . . . ?
Eu2 O17 C51 C50 -6.3(8) . . . . ?
Ti3 O17 C51 C52 -17.1(10) . . . . ?
Eu2 O17 C51 C52 173.4(5) . . . . ?
O16 C50 C51 O17 2.0(9) . . . . ?
C63 C50 C51 O17 -176.2(7) . . . . ?
O16 C50 C51 C52 -177.7(6) . . . . ?
C63 C50 C51 C52 4.1(11) . . . . ?
O17 C51 C52 C53 0.0(11) . . . . ?
C50 C51 C52 C53 179.6(6) . . . . ?
O17 C51 C52 C61 180.0(6) . . . . ?
C50 C51 C52 C61 -0.4(10) . . . . ?
Ti3 O18 C53 C52 3.4(11) . . . . ?
Ti3 O18 C53 C54 -176.6(5) . . . . ?
C51 C52 C53 O18 6.9(11) . . . . ?
C61 C52 C53 O18 -173.1(7) . . . . ?
C51 C52 C53 C54 -173.0(6) . . . . ?
C61 C52 C53 C54 7.0(10) . . . . ?
O18 C53 C54 C55 -4.0(10) . . . . ?
C52 C53 C54 C55 175.9(7) . . . . ?
O18 C53 C54 C59 175.8(7) . . . . ?
C52 C53 C54 C59 -4.3(10) . . . . ?
C59 C54 C55 C56 2.4(11) . . . . ?
C53 C54 C55 C56 -177.9(7) . . . . ?
C54 C55 C56 C57 -2.2(13) . . . . ?
C55 C56 C57 C58 0.3(14) . . . . ?
C56 C57 C58 C59 1.3(13) . . . . ?
C57 C58 C59 C54 -1.1(12) . . . . ?
C57 C58 C59 C60 179.4(8) . . . . ?
C55 C54 C59 C58 -0.7(11) . . . . ?
C53 C54 C59 C58 179.5(7) . . . . ?
C55 C54 C59 C60 178.7(7) . . . . ?
C53 C54 C59 C60 -1.0(10) . . . . ?
C58 C59 C60 O19 3.4(11) . . . . ?
C54 C59 C60 O19 -176.1(7) . . . . ?
C58 C59 C60 C61 -177.1(7) . . . . ?
C54 C59 C60 C61 3.5(10) . . . . ?
C51 C52 C61 C62 -2.2(10) . . . . ?
C53 C52 C61 C62 177.8(7) . . . . ?
C51 C52 C61 C60 175.5(6) . . . . ?
C53 C52 C61 C60 -4.5(10) . . . . ?
O19 C60 C61 C62 -3.4(11) . . . . ?
C59 C60 C61 C62 177.0(7) . . . . ?
O19 C60 C61 C52 178.8(7) . . . . ?
C59 C60 C61 C52 -0.7(10) . . . . ?
C52 C61 C62 C63 1.2(12) . . . . ?
C60 C61 C62 C63 -176.6(7) . . . . ?
O16 C50 C63 C62 176.7(7) . . . . ?
C51 C50 C63 C62 -5.2(12) . . . . ?
C61 C62 C63 C50 2.5(12) . . . . ?
Ti4 O20 C64 C77 176.7(6) . . . . ?
Ti4 O20 C64 C65 -2.4(9) . . . . ?
Ti4 O21 C65 C66 -179.9(6) . . . . ?
Eu2 O21 C65 C66 5.3(11) . . . . ?
Ti4 O21 C65 C64 -0.2(7) . . . . ?
Eu2 O21 C65 C64 -175.0(5) . . . . ?
O20 C64 C65 O21 1.5(9) . . . . ?
C77 C64 C65 O21 -177.5(6) . . . . ?
O20 C64 C65 C66 -178.7(6) . . . . ?
C77 C64 C65 C66 2.2(11) . . . . ?
O21 C65 C66 C75 177.0(6) . . . . ?
C64 C65 C66 C75 -2.7(10) . . . . ?
O21 C65 C66 C67 -2.7(11) . . . . ?
C64 C65 C66 C67 177.6(7) . . . . ?
Eu2 O22 C67 C66 -1.2(12) . . . . ?
Eu2 O22 C67 C68 -179.9(5) . . . . ?
C65 C66 C67 O22 0.7(11) . . . . ?
C75 C66 C67 O22 -178.9(7) . . . . ?
C65 C66 C67 C68 179.4(7) . . . . ?
C75 C66 C67 C68 -0.3(10) . . . . ?
O22 C67 C68 C69 -2.8(11) . . . . ?
C66 C67 C68 C69 178.5(7) . . . . ?
O22 C67 C68 C73 177.2(7) . . . . ?
C66 C67 C68 C73 -1.5(11) . . . . ?
C73 C68 C69 C70 -0.8(12) . . . . ?
C67 C68 C69 C70 179.3(7) . . . . ?
C68 C69 C70 C71 -0.6(13) . . . . ?
C69 C70 C71 C72 1.6(14) . . . . ?
C70 C71 C72 C73 -1.1(14) . . . . ?
C71 C72 C73 C68 -0.3(12) . . . . ?
C71 C72 C73 C74 178.3(8) . . . . ?
C69 C68 C73 C72 1.2(12) . . . . ?
C67 C68 C73 C72 -178.8(7) . . . . ?
C69 C68 C73 C74 -177.3(7) . . . . ?
C67 C68 C73 C74 2.7(11) . . . . ?
C72 C73 C74 O23 -0.8(12) . . . . ?
C68 C73 C74 O23 177.8(7) . . . . ?
C72 C73 C74 C75 179.4(7) . . . . ?
C68 C73 C74 C75 -2.1(11) . . . . ?
C65 C66 C75 C76 1.1(11) . . . . ?
C67 C66 C75 C76 -179.2(7) . . . . ?
C65 C66 C75 C74 -178.9(7) . . . . ?
C67 C66 C75 C74 0.8(10) . . . . ?
O23 C74 C75 C76 0.5(12) . . . . ?
C73 C74 C75 C76 -179.6(7) . . . . ?
O23 C74 C75 C66 -179.5(7) . . . . ?
C73 C74 C75 C66 0.3(10) . . . . ?
C66 C75 C76 C77 1.1(12) . . . . ?
C74 C75 C76 C77 -178.9(7) . . . . ?
O20 C64 C77 C76 -178.9(7) . . . . ?
C65 C64 C77 C76 0.1(11) . . . . ?
C75 C76 C77 C64 -1.7(12) . . . . ?
Ti3 O24 C78 C79 38.0(16) . . . . ?
Ti3 O24 C78 C80 -179.3(6) . . . . ?
Ti3 O26 C84 C85 -156.9(6) . . . . ?
Ti3 O26 C84 C86 77.3(9) . . . . ?
Ti3 O27 C87 C89 -51.9(8) . . . . ?
Eu2 O27 C87 C89 123.7(5) . . . . ?
Ti3 O27 C87 C88 74.6(7) . . . . ?
Eu2 O27 C87 C88 -109.8(6) . . . . ?
Ti4 O28 C90 C91 -142.9(9) . . . . ?
Ti4 O28 C90 C92 77.1(13) . . . . ?
Ti4 O29 C93 C95 5(2) . . . . ?
Ti4 O29 C93 C94 -133.4(13) . . . . ?
Ti4 O30 C96 C98 -85.5(15) . . . . ?
Ti4 O30 C96 C97 124.2(10) . . . . ?
